data_4084061
loop_
_publ_author_name
'Ikeda, Yousuke'
'Takano, Koichi'
'Kodama, Shintaro'
'Ishii, Youichi'

_publ_section_title
;
 1,4- and 1,3-Metal Migration in a Cp*IrIIIComplex: Experimental Evidence
 of Direct 1,3-Metal Migration
;
_journal_issue 15
_journal_name_full Organometallics
_journal_page_first 3998
_journal_paper_doi 10.1021/om5005258
_journal_volume 33
_journal_year 2014
_chemical_formula_moiety 'C60 H49 B F24 Ir P'
_chemical_formula_sum 'C60 H49 B F24 Ir P'
_chemical_formula_weight 1460.01
_space_group_IT_number 2
_symmetry_cell_setting triclinic
_symmetry_Int_Tables_number 2
_symmetry_space_group_name_Hall '-P 1'
_symmetry_space_group_name_H-M 'P -1'
_atom_sites_solution_hydrogens geom
_atom_sites_solution_primary direct
_atom_sites_solution_secondary difmap
_cell_angle_alpha 84.555(4)
_cell_angle_beta 79.232(3)
_cell_angle_gamma 88.647(4)
_cell_formula_units_Z 2
_cell_length_a 12.4513(16)
_cell_length_b 14.0924(18)
_cell_length_c 16.869(2)
_cell_measurement_reflns_used 8962
_cell_measurement_temperature 123
_cell_measurement_theta_max 27.49
_cell_measurement_theta_min 3.19
_cell_volume 2894.7(6)
_computing_cell_refinement CrystalClear
_computing_data_collection 'CrystalClear (Rigaku Inc., 2008)'
_computing_data_reduction CrystalClear
_computing_molecular_graphics 'CrystalStructure 4.0'
_computing_publication_material 'CrystalStructure 4.0 (Rigaku, 2010)'
_computing_structure_refinement 'SHELXL97 (Sheldrick, 2008)'
_computing_structure_solution SIR97
_diffrn_ambient_temperature 123
_diffrn_detector_area_resol_mean 7.314
_diffrn_measured_fraction_theta_full 0.955
_diffrn_measured_fraction_theta_max 0.955
_diffrn_measurement_device_type 'Rigaku Mercury70'
_diffrn_measurement_method \w
_diffrn_radiation_type 'Mo K\a'
_diffrn_radiation_wavelength 0.71075
_diffrn_reflns_av_R_equivalents 0.0910
_diffrn_reflns_limit_h_max 16
_diffrn_reflns_limit_h_min -14
_diffrn_reflns_limit_k_max 14
_diffrn_reflns_limit_k_min -18
_diffrn_reflns_limit_l_max 21
_diffrn_reflns_limit_l_min -21
_diffrn_reflns_number 21973
_diffrn_reflns_theta_full 27.48
_diffrn_reflns_theta_max 27.48
_diffrn_standards_number 0
_exptl_absorpt_coefficient_mu 2.457
_exptl_absorpt_correction_T_max 0.692
_exptl_absorpt_correction_T_min 0.357
_exptl_absorpt_correction_type numerical
_exptl_absorpt_process_details 'NUMABS (Rigaku, 1999)'
_exptl_crystal_colour yellow
_exptl_crystal_density_diffrn 1.675
_exptl_crystal_density_method 'not measured'
_exptl_crystal_description prism
_exptl_crystal_F_000 1444.00
_exptl_crystal_size_max 0.410
_exptl_crystal_size_mid 0.243
_exptl_crystal_size_min 0.150
_refine_diff_density_max 1.460
_refine_diff_density_min -1.360
_refine_ls_extinction_method none
_refine_ls_goodness_of_fit_ref 1.047
_refine_ls_hydrogen_treatment mixed
_refine_ls_number_parameters 797
_refine_ls_number_reflns 12687
_refine_ls_number_restraints 0
_refine_ls_R_factor_gt 0.0475
_refine_ls_shift/su_max 0.001
_refine_ls_structure_factor_coef Fsqd
_refine_ls_weighting_details 'w = 1/[\s^2^(Fo^2^)+(0.0374P)^2^+0.0000P] where P=(Fo^2^+2Fc^2^)/3'
_refine_ls_weighting_scheme calc
_refine_ls_wR_factor_ref 0.1063
_reflns_number_gt 10660
_reflns_number_total 12687
_reflns_threshold_expression F^2^>2.0\s(F^2^)
_cod_data_source_file om5005258_si_002.cif
_cod_data_source_block 4
_cod_depositor_comments 'Adding full bibliography for 4084059--4084062.cif.'
_cod_original_cell_volume 2894.8(7)
_cod_database_code 4084061

loop_
_symmetry_equiv_pos_site_id
_symmetry_equiv_pos_as_xyz
1 +X,+Y,+Z
2 -X,-Y,-Z

loop_
_atom_site_label
_atom_site_type_symbol
_atom_site_fract_x
_atom_site_fract_y
_atom_site_fract_z
_atom_site_U_iso_or_equiv
_atom_site_adp_type
_atom_site_occupancy
_atom_site_symmetry_multiplicity
_atom_site_calc_flag
_atom_site_refinement_flags
Ir1 Ir 0.417007(12) 0.281592(9) 0.249066(9) 0.01478(6) Uani 1.0 2 d .
P1 P 0.44595(10) 0.43229(7) 0.18173(7) 0.0183(3) Uani 1.0 2 d .
F1 F 0.2982(3) -0.2645(3) 0.3419(3) 0.0634(11) Uani 1.0 2 d .
F2 F 0.4161(3) -0.3377(2) 0.39949(19) 0.0464(9) Uani 1.0 2 d .
F3 F 0.3804(4) -0.1935(3) 0.4196(2) 0.0661(13) Uani 1.0 2 d .
F4 F 0.4350(4) -0.0773(3) 0.0717(3) 0.0456(12) Uiso 0.8000 2 d .
F5 F 0.4833(4) -0.2237(3) 0.0417(2) 0.0673(12) Uani 1.0 2 d .
F6 F 0.5988(3) -0.1107(3) 0.01591(17) 0.0454(8) Uani 1.0 2 d .
F7 F 0.9879(3) -0.14220(16) 0.50273(15) 0.0263(6) Uani 1.0 2 d .
F8 F 1.1107(3) -0.24271(18) 0.45534(16) 0.0295(7) Uani 1.0 2 d .
F9 F 0.9992(3) -0.28055(17) 0.56697(15) 0.0267(6) Uani 1.0 2 d .
F10 F 0.8405(4) -0.55642(18) 0.4765(3) 0.0563(11) Uani 1.0 2 d .
F11 F 0.6790(3) -0.50137(19) 0.4788(2) 0.0495(9) Uani 1.0 2 d .
F12 F 0.7748(3) -0.54085(17) 0.36763(17) 0.0370(8) Uani 1.0 2 d .
F13 F 1.2030(3) -0.16323(17) 0.04511(17) 0.0317(7) Uani 1.0 2 d .
F14 F 1.2262(3) -0.26397(18) 0.14396(16) 0.0288(7) Uani 1.0 2 d .
F15 F 1.2357(3) -0.31065(19) 0.02492(18) 0.0352(8) Uani 1.0 2 d .
F16 F 0.8310(3) -0.50496(16) 0.07785(17) 0.0354(8) Uani 1.0 2 d .
F17 F 0.7520(3) -0.39048(19) 0.01852(19) 0.0401(8) Uani 1.0 2 d .
F18 F 0.9098(3) -0.44019(18) -0.03845(16) 0.0323(7) Uani 1.0 2 d .
F19 F 1.0270(6) 0.0961(4) 0.0695(4) 0.0452(14) Uiso 0.7000 2 d .
F20 F 1.0429(4) 0.2001(3) 0.1480(3) 0.0653(12) Uani 1.0 2 d .
F21 F 0.9030(4) 0.2096(3) 0.1000(3) 0.0366(11) Uiso 0.7000 2 d .
F22 F 0.7948(3) 0.06601(18) 0.47203(16) 0.0342(7) Uani 1.0 2 d .
F23 F 0.6455(3) 0.0917(2) 0.42774(18) 0.0384(8) Uani 1.0 2 d .
F24 F 0.7693(3) 0.20035(18) 0.40675(18) 0.0448(9) Uani 1.0 2 d .
F25 F 0.4185(9) -0.1121(7) 0.0647(6) 0.004(2) Uiso 0.2000 2 d .
F26 F 0.9826(14) 0.1045(10) 0.0532(9) 0.028(4) Uiso 0.2000 2 d .
F27 F 0.9064(8) 0.1768(7) 0.0796(6) 0.002(2) Uiso 0.2000 2 d .
F28 F 1.0643(15) 0.0917(11) 0.0894(11) 0.038(5) Uiso 0.2000 2 d .
C1 C 0.3225(4) 0.2642(3) 0.1546(3) 0.0168(9) Uani 1.0 2 d .
C2 C 0.2611(4) 0.2301(3) 0.2311(3) 0.0168(9) Uani 1.0 2 d .
C3 C 0.2437(4) 0.2980(3) 0.2934(3) 0.0163(9) Uani 1.0 2 d .
C4 C 0.1845(4) 0.3905(3) 0.2846(3) 0.0188(9) Uani 1.0 2 d .
C5 C 0.2004(4) 0.4624(3) 0.3335(3) 0.0229(10) Uani 1.0 2 d .
C6 C 0.1424(4) 0.5475(3) 0.3302(3) 0.0273(11) Uani 1.0 2 d .
C7 C 0.0656(5) 0.5607(3) 0.2802(3) 0.0329(13) Uani 1.0 2 d .
C8 C 0.0474(5) 0.4902(4) 0.2327(3) 0.0322(12) Uani 1.0 2 d .
C9 C 0.1079(4) 0.4036(4) 0.2355(3) 0.0281(11) Uani 1.0 2 d .
C10 C 0.2271(4) 0.1279(3) 0.2511(3) 0.0177(9) Uani 1.0 2 d .
C11 C 0.1626(4) 0.0978(3) 0.3245(3) 0.0252(11) Uani 1.0 2 d .
C12 C 0.1267(4) 0.0041(3) 0.3436(3) 0.0282(11) Uani 1.0 2 d .
C13 C 0.1537(4) -0.0604(3) 0.2855(3) 0.0267(11) Uani 1.0 2 d .
C14 C 0.2146(4) -0.0311(3) 0.2107(3) 0.0253(11) Uani 1.0 2 d .
C15 C 0.2523(4) 0.0617(3) 0.1928(3) 0.0243(10) Uani 1.0 2 d .
C16 C 0.4827(4) 0.1379(3) 0.2957(3) 0.0213(10) Uani 1.0 2 d .
C17 C 0.4531(4) 0.1982(3) 0.3614(3) 0.0210(10) Uani 1.0 2 d .
C18 C 0.5211(4) 0.2808(3) 0.3415(3) 0.0197(10) Uani 1.0 2 d .
C19 C 0.5928(4) 0.2696(3) 0.2659(3) 0.0168(9) Uani 1.0 2 d .
C20 C 0.5654(4) 0.1832(3) 0.2359(3) 0.0196(10) Uani 1.0 2 d .
C21 C 0.4461(5) 0.0366(3) 0.2974(4) 0.0346(13) Uani 1.0 2 d .
C22 C 0.3776(4) 0.1736(4) 0.4383(3) 0.0303(11) Uani 1.0 2 d .
C23 C 0.5307(5) 0.3520(4) 0.4011(3) 0.0318(12) Uani 1.0 2 d .
C24 C 0.6934(4) 0.3278(3) 0.2322(3) 0.0285(11) Uani 1.0 2 d .
C25 C 0.6237(5) 0.1396(4) 0.1621(3) 0.0317(12) Uani 1.0 2 d .
C26 C 0.3422(4) 0.5048(3) 0.1411(3) 0.0230(10) Uani 1.0 2 d .
C27 C 0.4969(5) 0.5222(3) 0.2366(3) 0.0304(12) Uani 1.0 2 d .
C28 C 0.5470(4) 0.4260(3) 0.0890(3) 0.0261(10) Uani 1.0 2 d .
C29 C 0.6765(4) -0.1900(3) 0.2421(3) 0.0141(9) Uani 1.0 2 d .
C30 C 0.5895(4) -0.2181(3) 0.3047(3) 0.0163(9) Uani 1.0 2 d .
C31 C 0.4823(4) -0.2221(3) 0.2925(3) 0.0159(9) Uani 1.0 2 d .
C32 C 0.4561(4) -0.1977(3) 0.2168(3) 0.0179(9) Uani 1.0 2 d .
C33 C 0.5410(4) -0.1679(3) 0.1538(3) 0.0166(9) Uani 1.0 2 d .
C34 C 0.6464(4) -0.1630(3) 0.1672(3) 0.0175(9) Uani 1.0 2 d .
C35 C 0.3951(4) -0.2525(3) 0.3624(3) 0.0268(11) Uani 1.0 2 d .
C36 C 0.5132(5) -0.1469(4) 0.0709(3) 0.0293(11) Uani 1.0 2 d .
C37 C 0.8293(4) -0.2482(3) 0.3328(3) 0.0146(9) Uani 1.0 2 d .
C38 C 0.8986(4) -0.2161(3) 0.3826(3) 0.0147(9) Uani 1.0 2 d .
C39 C 0.9280(4) -0.2732(3) 0.4456(3) 0.0164(9) Uani 1.0 2 d .
C40 C 0.8915(4) -0.3665(3) 0.4640(3) 0.0174(9) Uani 1.0 2 d .
C41 C 0.8239(4) -0.4001(3) 0.4165(3) 0.0177(9) Uani 1.0 2 d .
C42 C 0.7938(4) -0.3422(3) 0.3528(3) 0.0170(9) Uani 1.0 2 d .
C43 C 1.0061(4) -0.2361(3) 0.4931(3) 0.0204(10) Uani 1.0 2 d .
C44 C 0.7804(5) -0.4990(3) 0.4354(3) 0.0275(11) Uani 1.0 2 d .
C45 C 0.8813(4) -0.2367(3) 0.1766(3) 0.0133(8) Uani 1.0 2 d .
C46 C 0.9939(4) -0.2236(3) 0.1563(3) 0.0157(9) Uani 1.0 2 d .
C47 C 1.0606(4) -0.2718(3) 0.0965(3) 0.0147(8) Uani 1.0 2 d .
C48 C 1.0148(4) -0.3353(3) 0.0540(3) 0.0186(10) Uani 1.0 2 d .
C49 C 0.9036(4) -0.3512(3) 0.0747(3) 0.0160(9) Uani 1.0 2 d .
C50 C 0.8382(4) -0.3031(3) 0.1345(3) 0.0154(9) Uani 1.0 2 d .
C51 C 1.1788(4) -0.2529(3) 0.0784(3) 0.0222(10) Uani 1.0 2 d .
C52 C 0.8502(4) -0.4208(3) 0.0329(3) 0.0245(10) Uani 1.0 2 d .
C53 C 0.8312(4) -0.0730(3) 0.2538(3) 0.0160(9) Uani 1.0 2 d .
C54 C 0.8932(4) -0.0148(3) 0.1906(3) 0.0173(9) Uani 1.0 2 d .
C55 C 0.9129(4) 0.0807(3) 0.1978(3) 0.0198(9) Uani 1.0 2 d .
C56 C 0.8692(4) 0.1210(3) 0.2697(3) 0.0236(10) Uani 1.0 2 d .
C57 C 0.8048(4) 0.0665(3) 0.3312(3) 0.0181(9) Uani 1.0 2 d .
C58 C 0.7855(4) -0.0286(3) 0.3230(3) 0.0178(9) Uani 1.0 2 d .
C59 C 0.9722(4) 0.1425(3) 0.1276(3) 0.0261(11) Uani 1.0 2 d .
C60 C 0.7538(4) 0.1068(3) 0.4093(3) 0.0237(11) Uani 1.0 2 d .
B1 B 0.8040(4) -0.1858(3) 0.2511(3) 0.0140(9) Uani 1.0 2 d .
H1A H 0.350(4) 0.218(3) 0.115(3) 0.011(11) Uiso 1.0 2 d .
H1B H 0.299(4) 0.332(3) 0.126(3) 0.029(13) Uiso 1.0 2 d .
H3 H 0.229(4) 0.274(3) 0.344(3) 0.005(10) Uiso 1.0 2 d .
H5 H 0.2512 0.4526 0.3691 0.0275 Uiso 1.0 2 calc R
H6 H 0.1552 0.5967 0.3620 0.0328 Uiso 1.0 2 calc R
H7 H 0.0252 0.6186 0.2785 0.0395 Uiso 1.0 2 calc R
H8 H -0.0052 0.4996 0.1984 0.0386 Uiso 1.0 2 calc R
H9 H 0.0954 0.3546 0.2034 0.0337 Uiso 1.0 2 calc R
H11 H 0.1419 0.1426 0.3634 0.0303 Uiso 1.0 2 calc R
H12 H 0.0846 -0.0153 0.3954 0.0339 Uiso 1.0 2 calc R
H13 H 0.1301 -0.1247 0.2974 0.0321 Uiso 1.0 2 calc R
H14 H 0.2310 -0.0751 0.1708 0.0304 Uiso 1.0 2 calc R
H15 H 0.2951 0.0806 0.1411 0.0292 Uiso 1.0 2 calc R
H21A H 0.5081 -0.0067 0.3009 0.0415 Uiso 1.0 2 calc R
H21B H 0.4184 0.0285 0.2478 0.0415 Uiso 1.0 2 calc R
H21C H 0.3879 0.0221 0.3446 0.0415 Uiso 1.0 2 calc R
H22A H 0.3232 0.2246 0.4480 0.0364 Uiso 1.0 2 calc R
H22B H 0.4187 0.1661 0.4827 0.0364 Uiso 1.0 2 calc R
H22C H 0.3405 0.1138 0.4354 0.0364 Uiso 1.0 2 calc R
H23A H 0.5582 0.3198 0.4475 0.0381 Uiso 1.0 2 calc R
H23B H 0.4587 0.3799 0.4199 0.0381 Uiso 1.0 2 calc R
H23C H 0.5814 0.4025 0.3747 0.0381 Uiso 1.0 2 calc R
H24A H 0.6940 0.3488 0.1751 0.0342 Uiso 1.0 2 calc R
H24B H 0.7586 0.2889 0.2369 0.0342 Uiso 1.0 2 calc R
H24C H 0.6932 0.3836 0.2627 0.0342 Uiso 1.0 2 calc R
H25A H 0.5706 0.1239 0.1292 0.0380 Uiso 1.0 2 calc R
H25B H 0.6617 0.0814 0.1785 0.0380 Uiso 1.0 2 calc R
H25C H 0.6770 0.1850 0.1301 0.0380 Uiso 1.0 2 calc R
H26A H 0.2858 0.5233 0.1858 0.0276 Uiso 1.0 2 calc R
H26B H 0.3088 0.4679 0.1057 0.0276 Uiso 1.0 2 calc R
H26C H 0.3761 0.5621 0.1099 0.0276 Uiso 1.0 2 calc R
H27A H 0.5042 0.5833 0.2032 0.0365 Uiso 1.0 2 calc R
H27B H 0.5683 0.5021 0.2489 0.0365 Uiso 1.0 2 calc R
H27C H 0.4454 0.5293 0.2873 0.0365 Uiso 1.0 2 calc R
H28A H 0.5175 0.3890 0.0517 0.0314 Uiso 1.0 2 calc R
H28B H 0.6137 0.3950 0.1021 0.0314 Uiso 1.0 2 calc R
H28C H 0.5642 0.4905 0.0634 0.0314 Uiso 1.0 2 calc R
H30 H 0.6042 -0.2351 0.3575 0.0195 Uiso 1.0 2 calc R
H32 H 0.3830 -0.2011 0.2083 0.0215 Uiso 1.0 2 calc R
H34 H 0.7018 -0.1402 0.1232 0.0210 Uiso 1.0 2 calc R
H38 H 0.9256 -0.1528 0.3718 0.0177 Uiso 1.0 2 calc R
H40 H 0.9122 -0.4059 0.5076 0.0208 Uiso 1.0 2 calc R
H42 H 0.7472 -0.3675 0.3215 0.0204 Uiso 1.0 2 calc R
H46 H 1.0269 -0.1802 0.1842 0.0188 Uiso 1.0 2 calc R
H48 H 1.0588 -0.3668 0.0120 0.0223 Uiso 1.0 2 calc R
H50 H 0.7620 -0.3157 0.1472 0.0185 Uiso 1.0 2 calc R
H54 H 0.9227 -0.0412 0.1414 0.0208 Uiso 1.0 2 calc R
H56 H 0.8841 0.1855 0.2758 0.0283 Uiso 1.0 2 calc R
H58 H 0.7396 -0.0647 0.3661 0.0213 Uiso 1.0 2 calc R

loop_
_atom_site_aniso_label
_atom_site_aniso_U_11
_atom_site_aniso_U_22
_atom_site_aniso_U_33
_atom_site_aniso_U_12
_atom_site_aniso_U_13
_atom_site_aniso_U_23
Ir1 0.01642(11) 0.01322(9) 0.01448(10) 0.00018(7) -0.00183(8) -0.00221(7)
P1 0.0218(7) 0.0143(5) 0.0176(6) -0.0015(5) -0.0006(5) -0.0010(4)
F1 0.0203(19) 0.114(3) 0.048(3) -0.024(2) -0.0001(17) 0.024(2)
F2 0.048(3) 0.0418(16) 0.0366(19) -0.0045(15) 0.0156(16) 0.0157(14)
F3 0.080(3) 0.058(2) 0.045(3) -0.0244(19) 0.044(2) -0.0293(18)
F5 0.102(4) 0.075(3) 0.036(2) -0.025(3) -0.038(3) -0.0070(18)
F6 0.0292(19) 0.083(3) 0.0194(16) -0.0028(17) -0.0017(14) 0.0130(15)
F7 0.0334(17) 0.0219(12) 0.0261(15) -0.0026(11) -0.0085(13) -0.0082(11)
F8 0.0186(15) 0.0448(16) 0.0255(16) -0.0056(12) -0.0012(12) -0.0103(13)
F9 0.0307(17) 0.0329(13) 0.0171(14) -0.0080(12) -0.0086(12) 0.0039(11)
F10 0.089(3) 0.0161(13) 0.076(3) -0.0085(15) -0.053(3) 0.0112(14)
F11 0.053(3) 0.0340(16) 0.054(3) -0.0278(15) 0.0160(18) -0.0076(15)
F12 0.058(3) 0.0236(13) 0.0312(17) -0.0141(13) -0.0084(16) -0.0063(12)
F13 0.0269(17) 0.0270(13) 0.0374(17) -0.0084(12) 0.0030(14) 0.0008(12)
F14 0.0189(15) 0.0395(15) 0.0310(16) 0.0008(12) -0.0109(13) -0.0054(12)
F15 0.0169(15) 0.0422(16) 0.0457(19) 0.0023(12) 0.0058(14) -0.0243(14)
F16 0.050(2) 0.0207(13) 0.0358(18) -0.0164(13) -0.0052(15) -0.0066(12)
F17 0.0352(19) 0.0440(16) 0.052(2) 0.0060(14) -0.0247(17) -0.0266(15)
F18 0.0415(19) 0.0332(14) 0.0240(15) -0.0062(13) -0.0029(14) -0.0160(12)
F20 0.073(3) 0.059(2) 0.067(3) -0.050(2) -0.029(3) 0.0233(18)
F22 0.045(2) 0.0399(15) 0.0221(15) 0.0110(14) -0.0150(14) -0.0101(13)
F23 0.0281(18) 0.0544(18) 0.0355(18) 0.0080(14) -0.0043(14) -0.0228(15)
F24 0.076(3) 0.0231(14) 0.0367(19) 0.0036(15) -0.0074(18) -0.0182(13)
C1 0.019(3) 0.0161(19) 0.017(3) -0.0032(17) -0.0062(19) -0.0032(17)
C2 0.010(2) 0.0212(19) 0.019(3) -0.0015(16) -0.0031(18) -0.0014(17)
C3 0.016(3) 0.0185(19) 0.014(3) 0.0018(16) -0.0005(18) -0.0003(17)
C4 0.019(3) 0.0162(18) 0.019(3) 0.0034(17) 0.0034(19) -0.0006(16)
C5 0.027(3) 0.024(2) 0.016(3) 0.0027(19) 0.001(2) -0.0053(18)
C6 0.034(3) 0.016(2) 0.025(3) 0.0029(19) 0.008(3) 0.0006(18)
C7 0.037(4) 0.023(3) 0.030(3) 0.013(2) 0.012(3) 0.007(2)
C8 0.029(3) 0.042(3) 0.022(3) 0.007(3) -0.001(3) 0.010(2)
C9 0.024(3) 0.032(3) 0.026(3) 0.005(2) 0.000(3) -0.000(2)
C10 0.014(3) 0.0165(18) 0.022(3) 0.0002(16) -0.0026(18) -0.0026(17)
C11 0.029(3) 0.020(2) 0.025(3) -0.0068(19) 0.001(3) -0.0039(18)
C12 0.027(3) 0.023(2) 0.030(3) -0.0051(19) 0.003(3) 0.0025(19)
C13 0.027(3) 0.019(2) 0.034(3) -0.0059(19) -0.007(3) -0.0001(19)
C14 0.024(3) 0.021(2) 0.032(3) -0.0003(18) -0.003(3) -0.0106(19)
C15 0.027(3) 0.024(2) 0.024(3) -0.0031(19) -0.005(2) -0.0079(19)
C16 0.017(3) 0.0148(19) 0.032(3) -0.0018(17) -0.008(2) 0.0008(18)
C17 0.017(3) 0.024(2) 0.022(3) 0.0025(18) -0.008(2) 0.0029(18)
C18 0.020(3) 0.024(2) 0.017(3) -0.0050(18) -0.006(2) -0.0029(18)
C19 0.011(3) 0.0183(19) 0.020(3) -0.0016(16) -0.0035(18) 0.0021(16)
C20 0.019(3) 0.0180(19) 0.023(3) 0.0042(17) -0.008(2) -0.0034(17)
C21 0.027(3) 0.018(2) 0.060(4) -0.0029(19) -0.012(3) -0.002(3)
C22 0.027(3) 0.040(3) 0.023(3) -0.001(3) -0.007(3) 0.007(2)
C23 0.034(3) 0.036(3) 0.029(3) 0.002(3) -0.011(3) -0.015(3)
C24 0.025(3) 0.028(3) 0.030(3) -0.004(2) -0.002(3) 0.000(2)
C25 0.037(4) 0.028(3) 0.031(3) 0.006(3) -0.007(3) -0.011(3)
C26 0.026(3) 0.019(2) 0.022(3) 0.0011(18) 0.001(2) 0.0017(17)
C27 0.039(4) 0.018(2) 0.036(3) -0.001(2) -0.010(3) -0.0055(19)
C28 0.021(3) 0.027(3) 0.027(3) 0.0004(19) 0.003(2) 0.0038(19)
C29 0.014(3) 0.0128(17) 0.015(2) -0.0020(15) 0.0005(17) -0.0064(15)
C30 0.025(3) 0.0132(17) 0.010(2) -0.0019(16) -0.0005(18) -0.0029(15)
C31 0.018(3) 0.0115(17) 0.017(3) -0.0011(16) 0.0004(18) -0.0011(15)
C32 0.012(3) 0.0217(19) 0.020(3) -0.0009(16) -0.0012(18) -0.0053(17)
C33 0.019(3) 0.0173(19) 0.015(3) 0.0044(17) -0.0044(18) -0.0043(16)
C34 0.017(3) 0.0189(19) 0.014(2) 0.0002(17) 0.0043(18) -0.0007(16)
C35 0.023(3) 0.030(3) 0.024(3) -0.004(2) 0.003(2) -0.001(2)
C36 0.024(3) 0.042(3) 0.021(3) 0.001(3) -0.005(3) -0.001(2)
C37 0.012(2) 0.0167(18) 0.013(2) 0.0014(16) 0.0031(17) -0.0023(16)
C38 0.013(2) 0.0159(18) 0.016(2) 0.0016(15) -0.0029(17) -0.0035(16)
C39 0.016(3) 0.0202(19) 0.013(2) -0.0010(16) -0.0006(18) -0.0038(16)
C40 0.018(3) 0.0190(19) 0.013(2) -0.0011(17) 0.0002(18) 0.0024(16)
C41 0.017(3) 0.0144(18) 0.020(3) -0.0004(16) 0.0003(19) -0.0022(16)
C42 0.013(3) 0.0183(19) 0.020(3) -0.0038(16) -0.0019(18) -0.0081(17)
C43 0.023(3) 0.026(2) 0.013(3) -0.0026(18) -0.0022(19) -0.0048(17)
C44 0.038(4) 0.020(2) 0.029(3) -0.007(2) -0.013(3) -0.0033(19)
C45 0.014(2) 0.0129(17) 0.012(2) -0.0014(15) -0.0010(17) 0.0024(15)
C46 0.018(3) 0.0159(18) 0.014(2) 0.0018(16) -0.0034(18) -0.0038(16)
C47 0.014(2) 0.0134(17) 0.015(2) -0.0009(15) 0.0009(17) 0.0011(15)
C48 0.025(3) 0.0153(18) 0.015(3) 0.0039(17) -0.0008(19) -0.0035(16)
C49 0.025(3) 0.0116(17) 0.012(2) -0.0035(16) -0.0045(18) -0.0004(15)
C50 0.017(3) 0.0122(17) 0.016(2) -0.0019(16) -0.0031(18) 0.0001(15)
C51 0.022(3) 0.021(2) 0.023(3) 0.0032(18) -0.001(2) -0.0060(18)
C52 0.027(3) 0.021(2) 0.026(3) -0.0022(19) -0.004(3) -0.0059(19)
C53 0.014(3) 0.0168(18) 0.018(3) 0.0027(16) -0.0041(18) -0.0038(16)
C54 0.014(3) 0.0198(19) 0.018(3) -0.0015(16) -0.0025(18) -0.0028(16)
C55 0.015(3) 0.020(2) 0.024(3) -0.0023(17) -0.0050(19) 0.0041(17)
C56 0.030(3) 0.0142(19) 0.030(3) 0.0007(18) -0.013(3) -0.0070(18)
C57 0.021(3) 0.0162(18) 0.019(3) 0.0008(17) -0.0069(19) -0.0029(16)
C58 0.020(3) 0.0169(18) 0.016(3) -0.0025(17) -0.0027(19) -0.0010(16)
C59 0.023(3) 0.021(2) 0.033(3) -0.0035(18) -0.003(3) -0.0012(19)
C60 0.032(3) 0.020(2) 0.023(3) 0.0069(19) -0.012(3) -0.0104(18)
B1 0.012(3) 0.016(2) 0.014(3) -0.0024(17) -0.0016(19) -0.0012(17)

loop_
_atom_type_symbol
_atom_type_description
_atom_type_scat_dispersion_real
_atom_type_scat_dispersion_imag
_atom_type_scat_source
C C 0.0033 0.0016
;
International Tables for Crystallography
(1992, Vol. C, Tables 4.2.6.8 and 6.1.1.4)
;
H H 0.0000 0.0000
;
International Tables for Crystallography
(1992, Vol. C, Table 6.1.1.4)
;
F F 0.0171 0.0103
;
International Tables for Crystallography
(1992, Vol. C, Tables 4.2.6.8 and 6.1.1.4)
;
Ir Ir -1.4442 7.9887
;
International Tables for Crystallography
(1992, Vol. C, Tables 4.2.6.8 and 6.1.1.4)
;
P P 0.1023 0.0942
;
International Tables for Crystallography
(1992, Vol. C, Tables 4.2.6.8 and 6.1.1.4)
;
B B 0.0013 0.0007
;
International Tables for Crystallography
(1992, Vol. C, Tables 4.2.6.8 and 6.1.1.4)
;

loop_
_geom_angle_atom_site_label_1
_geom_angle_atom_site_label_2
_geom_angle_atom_site_label_3
_geom_angle
_geom_angle_publ_flag
P1 Ir1 C1 82.60(11) yes
P1 Ir1 C2 108.48(11) yes
P1 Ir1 C3 96.98(11) yes
P1 Ir1 C16 150.60(12) yes
P1 Ir1 C17 139.18(12) yes
P1 Ir1 C18 102.64(11) yes
P1 Ir1 C19 91.69(10) yes
P1 Ir1 C20 115.28(11) yes
C1 Ir1 C2 38.01(15) yes
C1 Ir1 C3 68.63(17) yes
C1 Ir1 C16 111.03(17) yes
C1 Ir1 C17 137.99(16) yes
C1 Ir1 C18 172.65(16) yes
C1 Ir1 C19 138.39(16) yes
C1 Ir1 C20 110.50(17) yes
C2 Ir1 C3 39.69(16) yes
C2 Ir1 C16 96.98(16) yes
C2 Ir1 C17 106.12(16) yes
C2 Ir1 C18 141.51(15) yes
C2 Ir1 C19 156.05(14) yes
C2 Ir1 C20 119.77(16) yes
C3 Ir1 C16 112.14(15) yes
C3 Ir1 C17 95.94(16) yes
C3 Ir1 C18 115.31(17) yes
C3 Ir1 C19 152.72(17) yes
C3 Ir1 C20 147.56(14) yes
C16 Ir1 C17 37.22(16) yes
C16 Ir1 C18 61.96(17) yes
C16 Ir1 C19 60.54(15) yes
C16 Ir1 C20 36.16(15) yes
C17 Ir1 C18 37.55(16) yes
C17 Ir1 C19 61.86(15) yes
C17 Ir1 C20 62.19(16) yes
C18 Ir1 C19 37.42(16) yes
C18 Ir1 C20 62.69(17) yes
C19 Ir1 C20 36.87(16) yes
Ir1 P1 C26 124.79(15) yes
Ir1 P1 C27 116.48(16) yes
Ir1 P1 C28 109.75(14) yes
C26 P1 C27 98.3(3) yes
C26 P1 C28 99.4(2) yes
C27 P1 C28 105.5(3) yes
F25 F4 C36 69.9(12) yes
F25 F5 C36 45.7(5) yes
F26 F19 F28 170(3) yes
F26 F19 C59 83.2(14) yes
F28 F19 C59 87.3(17) yes
F27 F21 C59 71.4(11) yes
F4 F25 F5 132.1(15) yes
F4 F25 C36 85.7(13) yes
F5 F25 C36 47.3(5) yes
F19 F26 F27 121.2(19) yes
F19 F26 F28 4.6(11) yes
F19 F26 C59 68.5(14) yes
F27 F26 F28 116.8(15) yes
F27 F26 C59 55.5(8) yes
F28 F26 C59 63.9(11) yes
F21 F27 F26 139.0(16) yes
F21 F27 C59 82.9(12) yes
F26 F27 C59 61.2(8) yes
F19 F28 F26 4.9(12) yes
F19 F28 C59 66.8(16) yes
F26 F28 C59 61.9(11) yes
Ir1 C1 C2 70.5(3) yes
Ir1 C2 C1 71.5(3) yes
Ir1 C2 C3 69.8(3) yes
Ir1 C2 C10 122.7(3) yes
C1 C2 C3 116.0(4) yes
C1 C2 C10 122.4(4) yes
C3 C2 C10 121.2(4) yes
Ir1 C3 C2 70.5(3) yes
Ir1 C3 C4 123.0(3) yes
C2 C3 C4 123.3(4) yes
C3 C4 C5 118.7(5) yes
C3 C4 C9 121.6(4) yes
C5 C4 C9 119.5(4) yes
C4 C5 C6 120.4(5) yes
C5 C6 C7 119.8(5) yes
C6 C7 C8 120.6(5) yes
C7 C8 C9 119.4(5) yes
C4 C9 C8 120.3(5) yes
C2 C10 C11 121.1(4) yes
C2 C10 C15 120.7(4) yes
C11 C10 C15 118.0(4) yes
C10 C11 C12 122.3(5) yes
C11 C12 C13 118.8(4) yes
C12 C13 C14 119.9(4) yes
C13 C14 C15 121.1(5) yes
C10 C15 C14 119.9(4) yes
Ir1 C16 C17 69.7(3) yes
Ir1 C16 C20 71.2(3) yes
Ir1 C16 C21 133.2(4) yes
C17 C16 C20 109.1(4) yes
C17 C16 C21 125.1(4) yes
C20 C16 C21 125.0(4) yes
Ir1 C17 C16 73.1(3) yes
Ir1 C17 C18 69.7(3) yes
Ir1 C17 C22 128.1(4) yes
C16 C17 C18 107.0(4) yes
C16 C17 C22 126.3(4) yes
C18 C17 C22 126.4(5) yes
Ir1 C18 C17 72.7(3) yes
Ir1 C18 C19 73.3(3) yes
Ir1 C18 C23 130.7(4) yes
C17 C18 C19 107.8(4) yes
C17 C18 C23 123.3(4) yes
C19 C18 C23 127.4(4) yes
Ir1 C19 C18 69.3(3) yes
Ir1 C19 C20 72.1(3) yes
Ir1 C19 C24 133.7(3) yes
C18 C19 C20 108.8(4) yes
C18 C19 C24 125.2(4) yes
C20 C19 C24 125.0(4) yes
Ir1 C20 C16 72.6(3) yes
Ir1 C20 C19 71.0(3) yes
Ir1 C20 C25 128.9(4) yes
C16 C20 C19 107.2(4) yes
C16 C20 C25 124.9(4) yes
C19 C20 C25 127.3(4) yes
C30 C29 C34 114.6(4) yes
C30 C29 B1 125.4(4) yes
C34 C29 B1 120.0(4) yes
C29 C30 C31 122.5(4) yes
C30 C31 C32 121.2(4) yes
C30 C31 C35 118.8(4) yes
C32 C31 C35 120.0(5) yes
C31 C32 C33 117.4(5) yes
C32 C33 C34 120.6(4) yes
C32 C33 C36 117.2(5) yes
C34 C33 C36 122.1(4) yes
C29 C34 C33 123.5(4) yes
F1 C35 F2 103.6(4) yes
F1 C35 F3 107.4(4) yes
F1 C35 C31 113.5(5) yes
F2 C35 F3 105.4(4) yes
F2 C35 C31 112.7(4) yes
F3 C35 C31 113.5(4) yes
F4 C36 F5 111.0(5) yes
F4 C36 F6 104.1(4) yes
F4 C36 F25 24.4(6) yes
F4 C36 C33 110.5(4) yes
F5 C36 F6 105.8(4) yes
F5 C36 F25 87.0(7) yes
F5 C36 C33 112.7(4) yes
F6 C36 F25 116.5(6) yes
F6 C36 C33 112.3(5) yes
F25 C36 C33 118.9(6) yes
C38 C37 C42 114.9(4) yes
C38 C37 B1 123.3(4) yes
C42 C37 B1 121.4(4) yes
C37 C38 C39 122.4(4) yes
C38 C39 C40 121.4(5) yes
C38 C39 C43 119.4(4) yes
C40 C39 C43 119.1(4) yes
C39 C40 C41 117.6(4) yes
C40 C41 C42 120.9(4) yes
C40 C41 C44 119.5(4) yes
C42 C41 C44 119.6(5) yes
C37 C42 C41 122.7(5) yes
F7 C43 F8 105.7(4) yes
F7 C43 F9 106.6(4) yes
F7 C43 C39 111.2(4) yes
F8 C43 F9 107.1(4) yes
F8 C43 C39 112.2(4) yes
F9 C43 C39 113.6(4) yes
F10 C44 F11 106.7(4) yes
F10 C44 F12 106.1(4) yes
F10 C44 C41 113.5(5) yes
F11 C44 F12 105.7(5) yes
F11 C44 C41 112.5(4) yes
F12 C44 C41 111.9(4) yes
C46 C45 C50 115.8(4) yes
C46 C45 B1 122.7(4) yes
C50 C45 B1 121.2(4) yes
C45 C46 C47 122.7(4) yes
C46 C47 C48 120.1(4) yes
C46 C47 C51 119.1(4) yes
C48 C47 C51 120.8(4) yes
C47 C48 C49 118.1(4) yes
C48 C49 C50 121.3(4) yes
C48 C49 C52 120.5(4) yes
C50 C49 C52 118.2(4) yes
C45 C50 C49 122.0(4) yes
F13 C51 F14 105.5(4) yes
F13 C51 F15 105.3(4) yes
F13 C51 C47 113.0(4) yes
F14 C51 F15 105.6(4) yes
F14 C51 C47 113.5(4) yes
F15 C51 C47 113.2(4) yes
F16 C52 F17 105.1(4) yes
F16 C52 F18 106.4(4) yes
F16 C52 C49 112.1(4) yes
F17 C52 F18 106.7(4) yes
F17 C52 C49 112.6(4) yes
F18 C52 C49 113.3(4) yes
C54 C53 C58 116.1(4) yes
C54 C53 B1 125.6(4) yes
C58 C53 B1 118.3(4) yes
C53 C54 C55 122.0(4) yes
C54 C55 C56 119.8(4) yes
C54 C55 C59 120.7(4) yes
C56 C55 C59 119.4(4) yes
C55 C56 C57 119.2(4) yes
C56 C57 C58 120.3(4) yes
C56 C57 C60 121.5(4) yes
C58 C57 C60 118.2(4) yes
C53 C58 C57 122.4(4) yes
F19 C59 F20 106.2(5) yes
F19 C59 F21 112.4(5) yes
F19 C59 F26 28.3(8) yes
F19 C59 F27 90.2(6) yes
F19 C59 F28 25.9(9) yes
F19 C59 C55 114.5(4) yes
F20 C59 F21 99.0(4) yes
F20 C59 F26 125.6(8) yes
F20 C59 F27 119.2(6) yes
F20 C59 F28 86.7(9) yes
F20 C59 C55 113.1(5) yes
F21 C59 F26 87.5(8) yes
F21 C59 F27 25.7(5) yes
F21 C59 F28 133.8(8) yes
F21 C59 C55 110.6(4) yes
F26 C59 F27 63.3(8) yes
F26 C59 F28 54.2(11) yes
F26 C59 C55 114.6(7) yes
F27 C59 F28 115.0(10) yes
F27 C59 C55 111.5(6) yes
F28 C59 C55 108.9(7) yes
F22 C60 F23 106.1(4) yes
F22 C60 F24 107.1(4) yes
F22 C60 C57 111.7(4) yes
F23 C60 F24 107.4(4) yes
F23 C60 C57 111.8(4) yes
F24 C60 C57 112.4(4) yes
C29 B1 C37 112.9(3) yes
C29 B1 C45 109.8(4) yes
C29 B1 C53 106.2(3) yes
C37 B1 C45 103.7(3) yes
C37 B1 C53 110.2(4) yes
C45 B1 C53 114.2(3) yes
Ir1 C1 H1A 118(3) no
Ir1 C1 H1B 112(3) no
C2 C1 H1A 119(3) no
C2 C1 H1B 119(3) no
H1A C1 H1B 112(4) no
Ir1 C3 H3 108(3) no
C2 C3 H3 117(3) no
C4 C3 H3 109(3) no
C4 C5 H5 119.775 no
C6 C5 H5 119.783 no
C5 C6 H6 120.088 no
C7 C6 H6 120.087 no
C6 C7 H7 119.710 no
C8 C7 H7 119.698 no
C7 C8 H8 120.311 no
C9 C8 H8 120.308 no
C4 C9 H9 119.860 no
C8 C9 H9 119.874 no
C10 C11 H11 118.830 no
C12 C11 H11 118.858 no
C11 C12 H12 120.609 no
C13 C12 H12 120.623 no
C12 C13 H13 120.049 no
C14 C13 H13 120.068 no
C13 C14 H14 119.459 no
C15 C14 H14 119.461 no
C10 C15 H15 120.044 no
C14 C15 H15 120.048 no
C16 C21 H21A 109.472 no
C16 C21 H21B 109.475 no
C16 C21 H21C 109.473 no
H21A C21 H21B 109.468 no
H21A C21 H21C 109.464 no
H21B C21 H21C 109.476 no
C17 C22 H22A 109.475 no
C17 C22 H22B 109.475 no
C17 C22 H22C 109.464 no
H22A C22 H22B 109.474 no
H22A C22 H22C 109.463 no
H22B C22 H22C 109.477 no
C18 C23 H23A 109.480 no
C18 C23 H23B 109.474 no
C18 C23 H23C 109.474 no
H23A C23 H23B 109.467 no
H23A C23 H23C 109.467 no
H23B C23 H23C 109.467 no
C19 C24 H24A 109.469 no
C19 C24 H24B 109.460 no
C19 C24 H24C 109.468 no
H24A C24 H24B 109.473 no
H24A C24 H24C 109.476 no
H24B C24 H24C 109.481 no
C20 C25 H25A 109.473 no
C20 C25 H25B 109.472 no
C20 C25 H25C 109.468 no
H25A C25 H25B 109.472 no
H25A C25 H25C 109.473 no
H25B C25 H25C 109.468 no
P1 C26 H26A 109.467 no
P1 C26 H26B 109.472 no
P1 C26 H26C 109.472 no
H26A C26 H26B 109.476 no
H26A C26 H26C 109.471 no
H26B C26 H26C 109.469 no
P1 C27 H27A 109.475 no
P1 C27 H27B 109.472 no
P1 C27 H27C 109.468 no
H27A C27 H27B 109.471 no
H27A C27 H27C 109.476 no
H27B C27 H27C 109.466 no
P1 C28 H28A 109.470 no
P1 C28 H28B 109.474 no
P1 C28 H28C 109.470 no
H28A C28 H28B 109.467 no
H28A C28 H28C 109.480 no
H28B C28 H28C 109.466 no
C29 C30 H30 118.754 no
C31 C30 H30 118.759 no
C31 C32 H32 121.288 no
C33 C32 H32 121.272 no
C29 C34 H34 118.221 no
C33 C34 H34 118.237 no
C37 C38 H38 118.809 no
C39 C38 H38 118.808 no
C39 C40 H40 121.174 no
C41 C40 H40 121.179 no
C37 C42 H42 118.674 no
C41 C42 H42 118.665 no
C45 C46 H46 118.638 no
C47 C46 H46 118.650 no
C47 C48 H48 120.975 no
C49 C48 H48 120.974 no
C45 C50 H50 118.999 no
C49 C50 H50 119.003 no
C53 C54 H54 118.984 no
C55 C54 H54 118.967 no
C55 C56 H56 120.385 no
C57 C56 H56 120.379 no
C53 C58 H58 118.785 no
C57 C58 H58 118.781 no

loop_
_geom_bond_atom_site_label_1
_geom_bond_atom_site_label_2
_geom_bond_distance
_geom_bond_publ_flag
Ir1 P1 2.3142(11) yes
Ir1 C1 2.185(5) yes
Ir1 C2 2.171(5) yes
Ir1 C3 2.163(5) yes
Ir1 C16 2.291(4) yes
Ir1 C17 2.246(5) yes
Ir1 C18 2.206(6) yes
Ir1 C19 2.259(5) yes
Ir1 C20 2.274(5) yes
P1 C26 1.822(5) yes
P1 C27 1.829(6) yes
P1 C28 1.823(5) yes
F1 C35 1.335(7) yes
F2 C35 1.344(6) yes
F3 C35 1.317(6) yes
F4 F25 0.566(12) yes
F4 C36 1.365(7) yes
F5 F25 1.793(11) yes
F5 C36 1.319(7) yes
F6 C36 1.350(6) yes
F7 C43 1.357(5) yes
F8 C43 1.345(5) yes
F9 C43 1.329(5) yes
F10 C44 1.324(7) yes
F11 C44 1.335(6) yes
F12 C44 1.349(6) yes
F13 C51 1.350(5) yes
F14 C51 1.343(6) yes
F15 C51 1.361(5) yes
F16 C52 1.347(5) yes
F17 C52 1.343(6) yes
F18 C52 1.339(6) yes
F19 F26 0.665(19) yes
F19 F28 0.62(2) yes
F19 C59 1.305(8) yes
F20 C59 1.323(7) yes
F21 F27 0.599(11) yes
F21 C59 1.372(7) yes
F22 C60 1.335(6) yes
F23 C60 1.344(6) yes
F24 C60 1.332(5) yes
F25 C36 1.286(12) yes
F26 F27 1.420(17) yes
F26 F28 1.28(3) yes
F26 C59 1.393(16) yes
F27 C59 1.311(12) yes
F28 C59 1.419(18) yes
C1 C2 1.419(6) yes
C2 C3 1.471(6) yes
C2 C10 1.500(6) yes
C3 C4 1.491(6) yes
C4 C5 1.406(7) yes
C4 C9 1.372(8) yes
C5 C6 1.388(6) yes
C6 C7 1.387(8) yes
C7 C8 1.382(8) yes
C8 C9 1.421(7) yes
C10 C11 1.379(6) yes
C10 C15 1.408(6) yes
C11 C12 1.393(6) yes
C12 C13 1.391(7) yes
C13 C14 1.377(7) yes
C14 C15 1.387(6) yes
C16 C17 1.449(7) yes
C16 C20 1.417(6) yes
C16 C21 1.504(6) yes
C17 C18 1.433(6) yes
C17 C22 1.469(6) yes
C18 C19 1.433(6) yes
C18 C23 1.506(7) yes
C19 C20 1.434(6) yes
C19 C24 1.503(6) yes
C20 C25 1.498(7) yes
C29 C30 1.400(6) yes
C29 C34 1.401(6) yes
C29 B1 1.625(7) yes
C30 C31 1.392(7) yes
C31 C32 1.386(7) yes
C31 C35 1.483(6) yes
C32 C33 1.393(6) yes
C33 C34 1.378(7) yes
C33 C36 1.503(7) yes
C37 C38 1.419(7) yes
C37 C42 1.396(6) yes
C37 B1 1.640(6) yes
C38 C39 1.371(6) yes
C39 C40 1.389(6) yes
C39 C43 1.502(7) yes
C40 C41 1.384(7) yes
C41 C42 1.390(6) yes
C41 C44 1.491(6) yes
C45 C46 1.392(6) yes
C45 C50 1.400(6) yes
C45 B1 1.646(6) yes
C46 C47 1.399(6) yes
C47 C48 1.393(7) yes
C47 C51 1.471(7) yes
C48 C49 1.382(7) yes
C49 C50 1.391(6) yes
C49 C52 1.496(7) yes
C53 C54 1.400(6) yes
C53 C58 1.397(6) yes
C53 B1 1.639(6) yes
C54 C55 1.394(6) yes
C55 C56 1.400(7) yes
C55 C59 1.488(6) yes
C56 C57 1.370(6) yes
C57 C58 1.391(6) yes
C57 C60 1.509(6) yes
C1 H1A 0.98(4) no
C1 H1B 1.09(5) no
C3 H3 0.88(4) no
C5 H5 0.950 no
C6 H6 0.950 no
C7 H7 0.950 no
C8 H8 0.950 no
C9 H9 0.950 no
C11 H11 0.950 no
C12 H12 0.950 no
C13 H13 0.950 no
C14 H14 0.950 no
C15 H15 0.950 no
C21 H21A 0.980 no
C21 H21B 0.980 no
C21 H21C 0.980 no
C22 H22A 0.980 no
C22 H22B 0.980 no
C22 H22C 0.980 no
C23 H23A 0.980 no
C23 H23B 0.980 no
C23 H23C 0.980 no
C24 H24A 0.980 no
C24 H24B 0.980 no
C24 H24C 0.980 no
C25 H25A 0.980 no
C25 H25B 0.980 no
C25 H25C 0.980 no
C26 H26A 0.980 no
C26 H26B 0.980 no
C26 H26C 0.980 no
C27 H27A 0.980 no
C27 H27B 0.980 no
C27 H27C 0.980 no
C28 H28A 0.980 no
C28 H28B 0.980 no
C28 H28C 0.980 no
C30 H30 0.950 no
C32 H32 0.950 no
C34 H34 0.950 no
C38 H38 0.950 no
C40 H40 0.950 no
C42 H42 0.950 no
C46 H46 0.950 no
C48 H48 0.950 no
C50 H50 0.950 no
C54 H54 0.950 no
C56 H56 0.950 no
C58 H58 0.950 no

loop_
_geom_contact_atom_site_label_1
_geom_contact_atom_site_label_2
_geom_contact_distance
_geom_contact_publ_flag
_geom_contact_site_symmetry_2
P1 C4 3.427(5) no .
P1 C24 3.594(6) no .
F1 C32 2.714(5) no .
F2 C30 2.904(5) no .
F2 C32 3.458(5) no .
F3 C30 2.975(6) no .
F3 C32 3.379(6) no .
F4 C32 2.894(6) no .
F4 C34 3.472(7) no .
F5 C32 2.968(6) no .
F5 C34 3.372(7) no .
F6 C34 2.756(6) no .
F7 C38 2.780(6) no .
F7 C40 3.568(5) no .
F8 C38 3.115(6) no .
F8 C40 3.248(5) no .
F9 C38 3.597(5) no .
F9 C40 2.763(6) no .
F10 C40 2.744(5) no .
F11 C40 3.252(6) no .
F11 C42 3.116(5) no .
F12 C40 3.549(6) no .
F12 C42 2.799(5) no .
F13 C46 2.999(5) no .
F13 C48 3.385(5) no .
F14 C46 2.907(6) no .
F14 C48 3.486(6) no .
F15 C48 2.727(6) no .
F16 C48 3.293(5) no .
F16 C50 3.094(5) no .
F17 C48 3.551(6) no .
F17 C50 2.794(6) no .
F18 C48 2.760(6) no .
F19 C54 2.764(7) no .
F20 C54 3.537(5) no .
F20 C56 2.856(6) no .
F21 C54 3.374(6) no .
F21 C56 2.971(7) no .
F22 C56 3.385(6) no .
F22 C58 2.977(6) no .
F23 C56 3.480(6) no .
F23 C58 2.884(5) no .
F24 C56 2.737(6) no .
F25 C32 2.846(12) no .
F26 C54 2.797(14) no .
F27 C54 3.126(10) no .
F27 C56 3.179(11) no .
F28 C54 2.830(17) no .
F28 C56 3.571(17) no .
C1 C4 3.181(6) no .
C1 C9 3.429(7) no .
C1 C15 2.979(6) no .
C1 C26 3.388(6) no .
C1 C28 3.593(7) no .
C2 C9 3.063(6) no .
C3 C11 2.985(6) no .
C3 C22 3.521(7) no .
C4 C7 2.791(6) no .
C4 C26 3.153(6) no .
C5 C8 2.780(8) no .
C5 C26 3.399(6) no .
C6 C9 2.785(7) no .
C9 C26 3.332(7) no .
C10 C13 2.800(6) no .
C10 C16 3.414(7) no .
C10 C21 3.184(7) no .
C11 C14 2.747(7) no .
C11 C21 3.570(7) no .
C12 C15 2.786(7) no .
C15 C21 3.240(8) no .
C21 C22 3.184(7) no .
C21 C25 3.138(7) no .
C22 C23 3.134(7) no .
C23 C24 3.214(7) no .
C23 C27 3.571(7) no .
C24 C25 3.206(7) no .
C24 C28 3.459(8) no .
C29 C32 2.862(7) no .
C29 C42 3.214(6) no .
C29 C50 2.987(6) no .
C29 C58 3.209(6) no .
C30 C33 2.750(6) no .
C30 C37 3.123(7) no .
C30 C42 3.237(6) no .
C31 C34 2.734(6) no .
C34 C45 3.108(7) no .
C34 C50 3.065(6) no .
C34 C53 3.283(7) no .
C37 C40 2.856(6) no .
C37 C46 3.278(6) no .
C37 C50 3.486(6) no .
C37 C58 3.123(6) no .
C38 C41 2.747(6) no .
C38 C45 3.560(6) no .
C38 C53 3.044(6) no .
C38 C58 3.134(6) no .
C39 C42 2.744(7) no .
C42 C45 3.202(6) no .
C45 C48 2.850(6) no .
C45 C54 3.168(6) no .
C46 C49 2.745(6) no .
C46 C53 3.245(6) no .
C46 C54 3.233(6) no .
C47 C50 2.760(6) no .
C53 C56 2.832(6) no .
C54 C57 2.761(6) no .
C55 C58 2.756(6) no .
F1 F8 2.759(5) no 1_455
F1 C6 3.362(6) no 1_545
F1 C13 3.506(6) no .
F2 F11 3.015(4) no 2_646
F2 C23 3.535(7) no 2_656
F2 C27 3.516(6) no 1_545
F3 F8 3.376(5) no 1_455
F3 F22 3.206(5) no 2_656
F3 F23 3.027(5) no 2_656
F3 F24 3.160(5) no 2_656
F3 C60 3.374(6) no 2_656
F4 F4 3.305(6) no 2_655
F4 F6 2.969(6) no 2_655
F4 F13 3.280(6) no 1_455
F4 C14 3.356(6) no .
F4 C15 3.464(6) no .
F5 F13 3.564(6) no 1_455
F5 F14 3.374(5) no 1_455
F5 F15 3.414(6) no 1_455
F6 F4 2.969(6) no 2_655
F6 F25 3.319(11) no 2_655
F7 F22 3.050(5) no 2_756
F7 C11 3.263(5) no 2_656
F7 C12 3.439(5) no 1_655
F7 C12 3.462(6) no 2_656
F8 F1 2.759(5) no 1_655
F8 F3 3.376(5) no 1_655
F8 F10 3.044(4) no 2_746
F8 F22 3.216(4) no 2_756
F8 F24 3.099(5) no 2_756
F8 C35 3.600(6) no 1_655
F9 F10 3.059(4) no 2_746
F9 F24 3.241(5) no 2_756
F9 C3 3.467(5) no 2_656
F9 C4 3.346(5) no 2_656
F10 F8 3.044(4) no 2_746
F10 F9 3.059(4) no 2_746
F10 C5 3.529(6) no 2_656
F10 C6 3.323(7) no 2_656
F10 C43 3.505(6) no 2_746
F11 F2 3.015(4) no 2_646
F11 C23 3.317(7) no 1_545
F12 C23 3.355(6) no 1_545
F12 C24 3.381(6) no 1_545
F13 F4 3.280(6) no 1_655
F13 F5 3.564(6) no 1_655
F13 F21 3.117(6) no 2_755
F13 F25 2.880(12) no 1_655
F13 F26 3.139(18) no 2_755
F13 F27 2.734(12) no 2_755
F13 C14 3.528(6) no 1_655
F14 F5 3.374(5) no 1_655
F14 F25 3.256(11) no 1_655
F14 C7 3.581(5) no 1_645
F14 C14 3.561(5) no 1_655
F14 C26 3.534(5) no 1_645
F14 C32 3.498(6) no 1_655
F15 F5 3.414(6) no 1_655
F15 F16 3.456(4) no 2_745
F15 F21 3.182(6) no 2_755
F15 F27 3.189(11) no 2_755
F15 C26 3.493(6) no 1_645
F15 C28 3.478(6) no 2_755
F16 F15 3.456(4) no 2_745
F16 F18 3.260(5) no 2_745
F16 C24 3.554(5) no 1_545
F16 C48 3.584(5) no 2_745
F17 C1 3.536(6) no 2_655
F18 F16 3.260(5) no 2_745
F18 F18 3.172(5) no 2_745
F18 C8 3.359(6) no 2_655
F18 C9 3.363(6) no 2_655
F18 C48 3.299(5) no 2_745
F18 C52 3.545(6) no 2_745
F20 C2 3.335(7) no 1_655
F20 C9 3.525(7) no 1_655
F20 C10 3.220(7) no 1_655
F20 C15 3.374(6) no 1_655
F21 F13 3.117(6) no 2_755
F21 F15 3.182(6) no 2_755
F21 C24 3.589(7) no .
F21 C25 3.573(7) no .
F21 C47 3.298(6) no 2_755
F21 C48 3.026(6) no 2_755
F21 C51 3.352(7) no 2_755
F22 F3 3.206(5) no 2_656
F22 F7 3.050(5) no 2_756
F22 F8 3.216(4) no 2_756
F22 C12 3.480(6) no 2_656
F23 F3 3.027(5) no 2_656
F23 C16 3.293(6) no .
F23 C17 3.123(6) no .
F23 C18 3.395(6) no .
F23 C22 3.482(6) no .
F24 F3 3.160(5) no 2_656
F24 F8 3.099(5) no 2_756
F24 F9 3.241(5) no 2_756
F24 C18 3.594(7) no .
F24 C19 3.583(6) no .
F24 C24 3.570(6) no .
F24 C43 3.595(7) no 2_756
F25 F6 3.319(11) no 2_655
F25 F13 2.880(12) no 1_455
F25 F14 3.256(11) no 1_455
F25 C14 3.447(11) no .
F25 C51 3.582(12) no 1_455
F26 F13 3.139(18) no 2_755
F26 F26 3.57(2) no 2_755
F26 C47 3.398(15) no 2_755
F26 C48 3.566(14) no 2_755
F27 F13 2.734(12) no 2_755
F27 F15 3.189(11) no 2_755
F27 C25 3.566(11) no .
F27 C47 3.099(10) no 2_755
F27 C48 3.058(10) no 2_755
F27 C51 3.136(12) no 2_755
F28 C14 3.360(19) no 1_655
F28 C15 3.17(2) no 1_655
C1 F17 3.536(6) no 2_655
C2 F20 3.335(7) no 1_455
C3 F9 3.467(5) no 2_656
C4 F9 3.346(5) no 2_656
C5 F10 3.529(6) no 2_656
C5 C40 3.541(6) no 2_656
C6 F1 3.362(6) no 1_565
C6 F10 3.323(7) no 2_656
C7 F14 3.581(5) no 1_465
C7 C41 3.497(7) no 1_465
C8 F18 3.359(6) no 2_655
C9 F18 3.363(6) no 2_655
C9 F20 3.525(7) no 1_455
C10 F20 3.220(7) no 1_455
C11 F7 3.263(5) no 2_656
C12 F7 3.439(5) no 1_455
C12 F7 3.462(6) no 2_656
C12 F22 3.480(6) no 2_656
C13 F1 3.506(6) no .
C14 F4 3.356(6) no .
C14 F13 3.528(6) no 1_455
C14 F14 3.561(5) no 1_455
C14 F25 3.447(11) no .
C14 F28 3.360(19) no 1_455
C15 F4 3.464(6) no .
C15 F20 3.374(6) no 1_455
C15 F28 3.17(2) no 1_455
C16 F23 3.293(6) no .
C17 F23 3.123(6) no .
C18 F23 3.395(6) no .
C18 F24 3.594(7) no .
C19 F24 3.583(6) no .
C22 F23 3.482(6) no .
C23 F2 3.535(7) no 2_656
C23 F11 3.317(7) no 1_565
C23 F12 3.355(6) no 1_565
C24 F12 3.381(6) no 1_565
C24 F16 3.554(5) no 1_565
C24 F21 3.589(7) no .
C24 F24 3.570(6) no .
C25 F21 3.573(7) no .
C25 F27 3.566(11) no .
C26 F14 3.534(5) no 1_465
C26 F15 3.493(6) no 1_465
C27 F2 3.516(6) no 1_565
C28 F15 3.478(6) no 2_755
C32 F14 3.498(6) no 1_455
C35 F8 3.600(6) no 1_455
C40 C5 3.541(6) no 2_656
C41 C7 3.497(7) no 1_645
C43 F10 3.505(6) no 2_746
C43 F24 3.595(7) no 2_756
C47 F21 3.298(6) no 2_755
C47 F26 3.398(15) no 2_755
C47 F27 3.099(10) no 2_755
C48 F16 3.584(5) no 2_745
C48 F18 3.299(5) no 2_745
C48 F21 3.026(6) no 2_755
C48 F26 3.566(14) no 2_755
C48 F27 3.058(10) no 2_755
C51 F21 3.352(7) no 2_755
C51 F25 3.582(12) no 1_655
C51 F27 3.136(12) no 2_755
C52 F18 3.545(6) no 2_745
C60 F3 3.374(6) no 2_656
Ir1 H21B 3.5678 no .
Ir1 H22A 3.3672 no .
Ir1 H23B 3.4408 no .
Ir1 H24A 3.5595 no .
Ir1 H25A 3.4485 no .
Ir1 H28A 3.5378 no .
Ir1 H28B 3.4444 no .
P1 H1B 2.69(5) no .
P1 H24A 3.2648 no .
F1 H32 2.4013 no .
F2 H30 2.7255 no .
F3 H30 2.8554 no .
F3 H32 3.5699 no .
F4 H32 2.7401 no .
F5 H32 2.8986 no .
F5 H34 3.5401 no .
F6 H34 2.4070 no .
F7 H38 2.4917 no .
F8 H38 3.1047 no .
F8 H40 3.3542 no .
F9 H40 2.4759 no .
F10 H40 2.4590 no .
F11 H40 3.3634 no .
F11 H42 3.0988 no .
F12 H42 2.5277 no .
F13 H46 2.8930 no .
F13 H48 3.5627 no .
F14 H46 2.7204 no .
F15 H48 2.4131 no .
F16 H48 3.4259 no .
F16 H50 3.0545 no .
F17 H50 2.5259 no .
F18 H48 2.4652 no .
F19 H54 2.4459 no .
F20 H56 2.6359 no .
F21 H54 3.5487 no .
F21 H56 2.9186 no .
F22 H56 3.5608 no .
F22 H58 2.8643 no .
F23 H58 2.6782 no .
F24 H56 2.4202 no .
F25 H32 2.5865 no .
F26 H54 2.4618 no .
F27 H54 3.1632 no .
F27 H56 3.2844 no .
F28 H54 2.5782 no .
C1 H3 3.21(4) no .
C1 H9 3.0751 no .
C1 H15 2.6531 no .
C1 H26B 2.9212 no .
C1 H28A 3.1703 no .
C2 H9 2.7550 no .
C2 H11 2.6512 no .
C2 H15 2.6916 no .
C2 H21B 3.4311 no .
C3 H1A 3.34(4) no .
C3 H1B 2.78(5) no .
C3 H5 2.6391 no .
C3 H9 2.6647 no .
C3 H11 2.6228 no .
C3 H22A 3.0415 no .
C3 H26A 3.5041 no .
C4 H1B 2.97(5) no .
C4 H6 3.2832 no .
C4 H8 3.2776 no .
C4 H26A 2.5703 no .
C4 H26B 3.2251 no .
C5 H3 2.66(4) no .
C5 H7 3.2575 no .
C5 H9 3.2606 no .
C5 H26A 2.5935 no .
C5 H27C 3.1478 no .
C6 H8 3.2626 no .
C6 H26A 2.7825 no .
C7 H5 3.2575 no .
C7 H9 3.2754 no .
C7 H26A 2.9645 no .
C8 H6 3.2604 no .
C8 H26A 2.9621 no .
C8 H26B 3.5714 no .
C9 H1B 2.95(5) no .
C9 H3 3.04(4) no .
C9 H5 3.2549 no .
C9 H7 3.2801 no .
C9 H26A 2.7688 no .
C9 H26B 3.0913 no .
C10 H1A 2.73(4) no .
C10 H1B 3.43(4) no .
C10 H3 2.71(4) no .
C10 H12 3.2808 no .
C10 H14 3.2757 no .
C10 H21B 2.7291 no .
C10 H21C 3.0514 no .
C11 H3 2.71(4) no .
C11 H13 3.2573 no .
C11 H15 3.2508 no .
C11 H21B 3.3661 no .
C11 H21C 3.0448 no .
C11 H22C 3.1801 no .
C12 H14 3.2509 no .
C12 H21C 3.2714 no .
C13 H11 3.2495 no .
C13 H15 3.2599 no .
C13 H21B 3.4791 no .
C13 H21C 3.5100 no .
C14 H12 3.2559 no .
C14 H21B 2.8865 no .
C14 H21C 3.5408 no .
C15 H1A 2.65(4) no .
C15 H11 3.2475 no .
C15 H13 3.2615 no .
C15 H21B 2.4388 no .
C15 H21C 3.3200 no .
C16 H22A 3.2581 no .
C16 H22B 3.1664 no .
C16 H22C 2.6689 no .
C16 H25A 2.8405 no .
C16 H25B 2.8420 no .
C16 H25C 3.3606 no .
C17 H3 3.02(5) no .
C17 H21A 3.1706 no .
C17 H21B 3.2871 no .
C17 H21C 2.6850 no .
C17 H23A 2.8367 no .
C17 H23B 2.8368 no .
C17 H23C 3.3715 no .
C18 H22A 2.8452 no .
C18 H22B 2.8535 no .
C18 H22C 3.3642 no .
C18 H24A 3.2810 no .
C18 H24B 3.1465 no .
C18 H24C 2.6782 no .
C18 H27B 3.3659 no .
C19 H23A 3.1575 no .
C19 H23B 3.3121 no .
C19 H23C 2.7265 no .
C19 H25A 3.2827 no .
C19 H25B 3.1791 no .
C19 H25C 2.7078 no .
C19 H27B 3.2733 no .
C19 H28B 3.1075 no .
C20 H21A 2.8495 no .
C20 H21B 2.8480 no .
C20 H21C 3.3664 no .
C20 H24A 2.8577 no .
C20 H24B 2.8627 no .
C20 H24C 3.3817 no .
C20 H28B 3.5588 no .
C21 H15 3.5148 no .
C21 H22C 2.7574 no .
C21 H25A 3.1216 no .
C21 H25B 3.0751 no .
C22 H3 2.91(5) no .
C22 H11 3.4568 no .
C22 H21C 2.7617 no .
C22 H23A 3.1196 no .
C22 H23B 3.0681 no .
C23 H22A 3.1154 no .
C23 H22B 3.0775 no .
C23 H24C 2.7968 no .
C23 H27B 3.1394 no .
C23 H27C 3.2848 no .
C24 H23C 2.8258 no .
C24 H25C 2.8051 no .
C24 H27B 2.8848 no .
C24 H28B 2.6604 no .
C25 H21A 3.1268 no .
C25 H21B 3.0744 no .
C25 H24A 3.1336 no .
C25 H24B 3.2105 no .
C26 H1B 2.55(5) no .
C26 H27A 2.7396 no .
C26 H27C 3.0371 no .
C26 H28A 2.9616 no .
C26 H28C 2.8413 no .
C27 H5 3.5331 no .
C27 H23B 3.4815 no .
C27 H23C 3.0766 no .
C27 H24A 3.5101 no .
C27 H24C 3.1615 no .
C27 H26A 2.9122 no .
C27 H26C 2.8435 no .
C27 H28B 3.1456 no .
C27 H28C 2.9594 no .
C28 H1B 3.31(5) no .
C28 H24A 2.6903 no .
C28 H26B 2.9775 no .
C28 H26C 2.8265 no .
C28 H27A 3.0458 no .
C28 H27B 3.0536 no .
C29 H42 2.9206 no .
C29 H50 2.5786 no .
C29 H58 3.0796 no .
C30 H32 3.2820 no .
C30 H34 3.2201 no .
C30 H42 2.8758 no .
C30 H50 3.4623 no .
C30 H58 3.2516 no .
C32 H30 3.2654 no .
C32 H34 3.2526 no .
C33 H50 3.4039 no .
C34 H30 3.2237 no .
C34 H32 3.2696 no .
C34 H50 2.5736 no .
C35 H30 2.6059 no .
C35 H32 2.6626 no .
C36 H32 2.6267 no .
C36 H34 2.6646 no .
C37 H30 2.7603 no .
C37 H46 3.2563 no .
C37 H58 2.8555 no .
C38 H40 3.2671 no .
C38 H42 3.2400 no .
C38 H46 3.4238 no .
C38 H58 2.9061 no .
C40 H38 3.2548 no .
C40 H42 3.2596 no .
C42 H30 2.7645 no .
C42 H38 3.2375 no .
C42 H40 3.2763 no .
C42 H50 3.5473 no .
C43 H38 2.6114 no .
C43 H40 2.6587 no .
C44 H40 2.6546 no .
C44 H42 2.6227 no .
C45 H34 2.8357 no .
C45 H42 3.1506 no .
C45 H54 2.8030 no .
C46 H48 3.2827 no .
C46 H50 3.2290 no .
C46 H54 2.7048 no .
C48 H46 3.2675 no .
C48 H50 3.2631 no .
C50 H34 2.8370 no .
C50 H42 3.1982 no .
C50 H46 3.2281 no .
C50 H48 3.2768 no .
C51 H46 2.6095 no .
C51 H48 2.6740 no .
C52 H48 2.6731 no .
C52 H50 2.6057 no .
C53 H34 3.1838 no .
C53 H38 2.6461 no .
C53 H46 2.9478 no .
C54 H34 3.4190 no .
C54 H38 3.5479 no .
C54 H46 2.8308 no .
C54 H56 3.2768 no .
C54 H58 3.2356 no .
C56 H54 3.2690 no .
C56 H58 3.2423 no .
C57 H38 3.4707 no .
C58 H38 2.6275 no .
C58 H54 3.2365 no .
C58 H56 3.2555 no .
C59 H54 2.6531 no .
C59 H56 2.6563 no .
C60 H56 2.6792 no .
C60 H58 2.6094 no .
B1 H30 2.8406 no .
B1 H34 2.7234 no .
B1 H38 2.8317 no .
B1 H42 2.7680 no .
B1 H46 2.7931 no .
B1 H50 2.7739 no .
B1 H54 2.8589 no .
B1 H58 2.7018 no .
H1A H15 2.0526 no .
H1A H21B 3.5152 no .
H1A H25A 3.0660 no .
H1A H26B 3.5342 no .
H1A H28A 3.1939 no .
H1B H9 2.6573 no .
H1B H15 3.5276 no .
H1B H26A 2.9579 no .
H1B H26B 1.9163 no .
H1B H26C 3.3744 no .
H1B H28A 2.8693 no .
H3 H5 2.6128 no .
H3 H9 3.2519 no .
H3 H11 2.1422 no .
H3 H22A 2.3281 no .
H3 H22C 3.0665 no .
H5 H6 2.3367 no .
H5 H22A 3.5197 no .
H5 H23B 2.9978 no .
H5 H26A 3.1118 no .
H5 H27C 2.7408 no .
H6 H7 2.3338 no .
H6 H26A 3.3546 no .
H7 H8 2.3318 no .
H8 H9 2.3739 no .
H9 H26A 3.3508 no .
H9 H26B 3.2234 no .
H11 H12 2.3353 no .
H11 H21C 3.4440 no .
H11 H22A 3.1792 no .
H11 H22C 2.9561 no .
H12 H13 2.3505 no .
H13 H14 2.3199 no .
H14 H15 2.3301 no .
H14 H21B 3.3043 no .
H15 H21B 2.6192 no .
H15 H25A 3.4640 no .
H21A H22C 3.3436 no .
H21A H25A 3.2549 no .
H21A H25B 2.7600 no .
H21B H22C 3.4536 no .
H21B H25A 2.7543 no .
H21B H25B 3.1170 no .
H21C H22A 3.4858 no .
H21C H22B 3.3105 no .
H21C H22C 2.0904 no .
H22A H23A 3.2454 no .
H22A H23B 2.7449 no .
H22B H23A 2.7584 no .
H22B H23B 3.1172 no .
H23A H24C 3.3063 no .
H23B H24C 3.5561 no .
H23B H27B 3.2935 no .
H23B H27C 2.9484 no .
H23C H24A 3.5422 no .
H23C H24B 3.3842 no .
H23C H24C 2.1608 no .
H23C H27B 2.4607 no .
H23C H27C 2.9209 no .
H24A H25C 2.5224 no .
H24A H27B 2.8791 no .
H24A H28A 3.3021 no .
H24A H28B 1.7937 no .
H24A H28C 3.2280 no .
H24B H25B 3.4836 no .
H24B H25C 2.7709 no .
H24B H28B 3.3801 no .
H24C H27B 2.2796 no .
H24C H28B 3.0436 no .
H25C H28B 3.0612 no .
H26A H27A 2.9406 no .
H26A H27C 2.8626 no .
H26B H28A 2.8272 no .
H26B H28C 3.1439 no .
H26C H27A 2.4820 no .
H26C H27C 3.2559 no .
H26C H28A 3.1018 no .
H26C H28C 2.5440 no .
H27A H28B 3.4093 no .
H27A H28C 2.7761 no .
H27B H28B 2.9790 no .
H27B H28C 3.1587 no .
H30 H42 2.5840 no .
H30 H58 2.9955 no .
H34 H50 2.5847 no .
H34 H54 3.1917 no .
H38 H46 3.2361 no .
H38 H58 2.6157 no .
H42 H50 2.9346 no .
H46 H54 2.4505 no .
F1 H6 2.6306 no 1_545
F1 H13 2.9889 no .
F1 H27C 3.5028 no 1_545
F2 H6 3.5808 no 1_545
F2 H23A 2.6959 no 2_656
F2 H27A 3.5631 no 1_545
F2 H27C 2.7578 no 1_545
F3 H21A 3.3861 no .
F3 H21C 3.1747 no .
F3 H22B 3.2907 no 2_656
F3 H23A 2.9331 no 2_656
F4 H14 2.7688 no .
F4 H15 2.9854 no .
F4 H21B 3.4194 no .
F4 H25A 3.5256 no 2_655
F5 H1A 3.04(4) no 2_655
F5 H25A 3.2636 no 2_655
F5 H26C 3.3434 no 1_545
F5 H28A 2.9343 no 2_655
F6 H1A 2.77(4) no 2_655
F6 H15 2.7297 no 2_655
F6 H25A 3.5369 no 2_655
F7 H11 2.5191 no 2_656
F7 H12 2.5690 no 1_655
F7 H12 2.9571 no 2_656
F7 H13 3.5724 no 1_655
F8 H6 2.8632 no 1_645
F8 H12 3.2954 no 1_655
F8 H13 2.9767 no 1_655
F9 H3 2.96(4) no 2_656
F9 H11 2.7833 no 2_656
F10 H5 3.1244 no 2_656
F10 H6 2.7395 no 2_656
F10 H40 3.1688 no 2_746
F11 H5 3.0006 no 2_656
F11 H23A 3.1019 no 1_545
F11 H23B 3.5870 no 1_545
F11 H23B 2.8481 no 2_656
F11 H23C 2.7792 no 1_545
F12 H8 3.5810 no 1_645
F12 H23A 3.3671 no 1_545
F12 H23C 2.5329 no 1_545
F12 H24B 3.4426 no 1_545
F12 H24C 2.5254 no 1_545
F12 H27B 3.5513 no 1_545
F13 H14 2.6374 no 1_655
F13 H25C 3.0927 no 2_755
F14 H7 3.3934 no 1_645
F14 H13 3.4172 no 1_655
F14 H14 2.7455 no 1_655
F14 H26A 3.1186 no 1_645
F14 H26C 3.0777 no 1_645
F14 H32 2.6136 no 1_655
F15 H24A 3.4137 no 2_755
F15 H25C 3.0509 no 2_755
F15 H26A 3.5479 no 1_645
F15 H26B 3.4563 no 1_645
F15 H26C 2.9368 no 1_645
F15 H28A 3.3103 no 2_755
F15 H28B 2.8979 no 2_755
F16 H8 3.1427 no 1_645
F16 H24A 2.8859 no 1_545
F16 H24C 3.5120 no 1_545
F16 H28B 3.0228 no 1_545
F16 H28C 3.3789 no 1_545
F16 H48 2.6586 no 2_745
F17 H1A 3.53(4) no 2_655
F17 H1B 2.68(5) no 2_655
F17 H26B 2.6868 no 2_655
F17 H28B 3.5526 no 1_545
F17 H28C 2.8521 no 1_545
F18 H1B 3.48(5) no 2_655
F18 H8 2.9280 no 2_655
F18 H9 2.9377 no 2_655
F18 H26B 3.1836 no 2_655
F18 H48 2.7446 no 2_745
F20 H9 2.5938 no 1_655
F20 H15 3.5152 no 1_655
F21 H24A 3.3492 no .
F21 H24B 2.9416 no .
F21 H25B 3.5151 no .
F21 H25C 2.7880 no .
F21 H48 2.7611 no 2_755
F22 H12 2.9442 no 2_656
F22 H22C 3.1886 no 2_656
F23 H21A 3.3871 no .
F23 H22B 2.9991 no .
F23 H22C 3.5506 no 2_656
F23 H23A 3.3948 no .
F24 H23A 3.0909 no .
F24 H24B 3.0405 no .
F25 H14 2.7355 no .
F25 H15 3.3357 no .
F25 H25A 3.2683 no 2_655
F26 H54 3.4671 no 2_755
F27 H24B 3.4294 no .
F27 H25B 3.4268 no .
F27 H25C 2.8272 no .
F27 H48 2.9602 no 2_755
F28 H14 3.4561 no 1_655
F28 H15 3.1519 no 1_655
C4 H40 3.5129 no 2_656
C5 H40 2.8323 no 2_656
C6 H40 3.2037 no 2_656
C12 H38 3.3176 no 1_455
C13 H32 3.5514 no .
C13 H38 3.1860 no 1_455
C13 H46 3.1531 no 1_455
C14 H32 3.1450 no .
C14 H46 3.2984 no 1_455
C22 H58 3.5663 no 2_656
C24 H56 3.2174 no .
C26 H28A 3.5983 no 2_665
C26 H28C 3.4228 no 2_665
C28 H26C 3.3012 no 2_665
C28 H28A 3.5385 no 2_665
C28 H28C 3.2543 no 2_665
C29 H21A 3.3920 no .
C30 H21A 3.1225 no .
C31 H21A 3.0793 no .
C31 H27A 3.2349 no 1_545
C31 H27C 3.5548 no 1_545
C32 H14 3.4307 no .
C32 H21A 3.2898 no .
C32 H21B 3.2877 no .
C32 H27A 3.1525 no 1_545
C33 H21A 3.4833 no .
C33 H21B 3.4976 no .
C33 H27A 3.5469 no 1_545
C34 H21A 3.4961 no .
C34 H25B 3.4798 no .
C35 H23A 3.4081 no 2_656
C35 H27C 3.4353 no 1_545
C36 H1A 3.51(4) no 2_655
C37 H7 3.0960 no 1_645
C38 H7 3.2490 no 1_645
C38 H13 3.2113 no 1_655
C38 H22A 3.5793 no 2_656
C39 H6 3.4796 no 1_645
C39 H7 3.3444 no 1_645
C39 H22A 3.3921 no 2_656
C40 H5 3.1838 no 2_656
C40 H6 3.4623 no 1_645
C40 H7 3.2811 no 1_645
C40 H22A 3.4895 no 2_656
C41 H5 3.5722 no 2_656
C41 H7 3.0825 no 1_645
C42 H7 2.9803 no 1_645
C43 H11 3.1325 no 2_656
C43 H12 3.4532 no 1_655
C44 H5 3.3710 no 2_656
C44 H23C 3.2399 no 1_545
C45 H7 3.2604 no 1_645
C46 H7 2.9547 no 1_645
C46 H13 3.5680 no 1_655
C47 H7 3.2603 no 1_645
C47 H8 3.5424 no 1_645
C48 H8 3.1830 no 1_645
C49 H8 3.1632 no 1_645
C50 H8 3.5573 no 1_645
C51 H14 3.2130 no 1_655
C52 H26B 3.4514 no 2_655
C52 H48 3.2812 no 2_745
C53 H25B 3.3259 no .
C54 H25B 3.1891 no .
C55 H24B 3.5162 no .
C55 H25B 3.2043 no .
C55 H25C 3.5808 no .
C56 H24B 2.7725 no .
C56 H25B 3.3276 no .
C57 H24B 3.4644 no .
C57 H25B 3.3837 no .
C58 H21A 3.5463 no .
C58 H25B 3.3614 no .
H1A F5 3.04(4) no 2_655
H1A F6 2.77(4) no 2_655
H1A F17 3.53(4) no 2_655
H1A C36 3.51(4) no 2_655
H1B F17 2.68(5) no 2_655
H1B F18 3.48(5) no 2_655
H3 F9 2.96(4) no 2_656
H3 H40 3.4427 no 2_656
H5 F10 3.1244 no 2_656
H5 F11 3.0006 no 2_656
H5 C40 3.1838 no 2_656
H5 C41 3.5722 no 2_656
H5 C44 3.3710 no 2_656
H5 H40 2.6677 no 2_656
H6 F1 2.6306 no 1_565
H6 F2 3.5808 no 1_565
H6 F8 2.8632 no 1_465
H6 F10 2.7395 no 2_656
H6 C39 3.4796 no 1_465
H6 C40 3.4623 no 1_465
H6 H40 3.5217 no 1_465
H6 H40 3.3255 no 2_656
H7 F14 3.3934 no 1_465
H7 C37 3.0960 no 1_465
H7 C38 3.2490 no 1_465
H7 C39 3.3444 no 1_465
H7 C40 3.2811 no 1_465
H7 C41 3.0825 no 1_465
H7 C42 2.9803 no 1_465
H7 C45 3.2604 no 1_465
H7 C46 2.9547 no 1_465
H7 C47 3.2603 no 1_465
H7 H42 3.4063 no 1_465
H7 H46 3.1148 no 1_465
H8 F12 3.5810 no 1_465
H8 F16 3.1427 no 1_465
H8 F18 2.9280 no 2_655
H8 C47 3.5424 no 1_465
H8 C48 3.1830 no 1_465
H8 C49 3.1632 no 1_465
H8 C50 3.5573 no 1_465
H8 H48 3.4753 no 1_465
H9 F18 2.9377 no 2_655
H9 F20 2.5938 no 1_455
H9 H56 3.5549 no 1_455
H11 F7 2.5191 no 2_656
H11 F9 2.7833 no 2_656
H11 C43 3.1325 no 2_656
H12 F7 2.5690 no 1_455
H12 F7 2.9571 no 2_656
H12 F8 3.2954 no 1_455
H12 F22 2.9442 no 2_656
H12 C43 3.4532 no 1_455
H12 H38 2.9079 no 1_455
H13 F1 2.9889 no .
H13 F7 3.5724 no 1_455
H13 F8 2.9767 no 1_455
H13 F14 3.4172 no 1_455
H13 C38 3.2113 no 1_455
H13 C46 3.5680 no 1_455
H13 H32 3.4220 no .
H13 H38 2.6417 no 1_455
H13 H46 2.6754 no 1_455
H14 F4 2.7688 no .
H14 F13 2.6374 no 1_455
H14 F14 2.7455 no 1_455
H14 F25 2.7355 no .
H14 F28 3.4561 no 1_455
H14 C32 3.4307 no .
H14 C51 3.2130 no 1_455
H14 H32 2.6854 no .
H14 H46 2.9334 no 1_455
H15 F4 2.9854 no .
H15 F6 2.7297 no 2_655
H15 F20 3.5152 no 1_455
H15 F25 3.3357 no .
H15 F28 3.1519 no 1_455
H21A F3 3.3861 no .
H21A F23 3.3871 no .
H21A C29 3.3920 no .
H21A C30 3.1225 no .
H21A C31 3.0793 no .
H21A C32 3.2898 no .
H21A C33 3.4833 no .
H21A C34 3.4961 no .
H21A C58 3.5463 no .
H21A H30 3.5159 no .
H21A H58 3.3299 no .
H21B F4 3.4194 no .
H21B C32 3.2877 no .
H21B C33 3.4976 no .
H21B H32 3.4201 no .
H21C F3 3.1747 no .
H22A C38 3.5793 no 2_656
H22A C39 3.3921 no 2_656
H22A C40 3.4895 no 2_656
H22A H30 3.5792 no 2_656
H22B F3 3.2907 no 2_656
H22B F23 2.9991 no .
H22B H30 2.9140 no 2_656
H22B H58 3.1614 no 2_656
H22C F22 3.1886 no 2_656
H22C F23 3.5506 no 2_656
H22C H58 3.3207 no 2_656
H23A F2 2.6959 no 2_656
H23A F3 2.9331 no 2_656
H23A F11 3.1019 no 1_565
H23A F12 3.3671 no 1_565
H23A F23 3.3948 no .
H23A F24 3.0909 no .
H23A C35 3.4081 no 2_656
H23B F11 3.5870 no 1_565
H23B F11 2.8481 no 2_656
H23C F11 2.7792 no 1_565
H23C F12 2.5329 no 1_565
H23C C44 3.2399 no 1_565
H24A F15 3.4137 no 2_755
H24A F16 2.8859 no 1_565
H24A F21 3.3492 no .
H24B F12 3.4426 no 1_565
H24B F21 2.9416 no .
H24B F24 3.0405 no .
H24B F27 3.4294 no .
H24B C55 3.5162 no .
H24B C56 2.7725 no .
H24B C57 3.4644 no .
H24B H56 2.2569 no .
H24C F12 2.5254 no 1_565
H24C F16 3.5120 no 1_565
H25A F4 3.5256 no 2_655
H25A F5 3.2636 no 2_655
H25A F6 3.5369 no 2_655
H25A F25 3.2683 no 2_655
H25B F21 3.5151 no .
H25B F27 3.4268 no .
H25B C34 3.4798 no .
H25B C53 3.3259 no .
H25B C54 3.1891 no .
H25B C55 3.2043 no .
H25B C56 3.3276 no .
H25B C57 3.3837 no .
H25B C58 3.3614 no .
H25B H34 3.3431 no .
H25C F13 3.0927 no 2_755
H25C F15 3.0509 no 2_755
H25C F21 2.7880 no .
H25C F27 2.8272 no .
H25C C55 3.5808 no .
H26A F14 3.1186 no 1_465
H26A F15 3.5479 no 1_465
H26B F15 3.4563 no 1_465
H26B F17 2.6868 no 2_655
H26B F18 3.1836 no 2_655
H26B C52 3.4514 no 2_655
H26B H28A 3.5835 no 2_665
H26B H28C 3.0033 no 2_665
H26C F5 3.3434 no 1_565
H26C F14 3.0777 no 1_465
H26C F15 2.9368 no 1_465
H26C C28 3.3012 no 2_665
H26C H28A 2.8278 no 2_665
H26C H28B 3.5475 no 2_665
H26C H28C 3.0357 no 2_665
H27A F2 3.5631 no 1_565
H27A C31 3.2349 no 1_565
H27A C32 3.1525 no 1_565
H27A C33 3.5469 no 1_565
H27A H32 3.3617 no 1_565
H27A H50 3.4722 no 1_565
H27B F12 3.5513 no 1_565
H27B H42 3.3882 no 1_565
H27C F1 3.5028 no 1_565
H27C F2 2.7578 no 1_565
H27C C31 3.5548 no 1_565
H27C C35 3.4353 no 1_565
H28A F5 2.9343 no 2_655
H28A F15 3.3103 no 2_755
H28A C26 3.5983 no 2_665
H28A C28 3.5385 no 2_665
H28A H26B 3.5835 no 2_665
H28A H26C 2.8278 no 2_665
H28A H28A 3.4946 no 2_665
H28A H28C 2.7785 no 2_665
H28B F15 2.8979 no 2_755
H28B F16 3.0228 no 1_565
H28B F17 3.5526 no 1_565
H28B H26C 3.5475 no 2_665
H28C F16 3.3789 no 1_565
H28C F17 2.8521 no 1_565
H28C C26 3.4228 no 2_665
H28C C28 3.2543 no 2_665
H28C H26B 3.0033 no 2_665
H28C H26C 3.0357 no 2_665
H28C H28A 2.7785 no 2_665
H28C H28C 2.8898 no 2_665
H30 H21A 3.5159 no .
H30 H22A 3.5792 no 2_656
H30 H22B 2.9140 no 2_656
H32 F14 2.6136 no 1_455
H32 C13 3.5514 no .
H32 C14 3.1450 no .
H32 H13 3.4220 no .
H32 H14 2.6854 no .
H32 H21B 3.4201 no .
H32 H27A 3.3617 no 1_545
H34 H25B 3.3431 no .
H38 C12 3.3176 no 1_655
H38 C13 3.1860 no 1_655
H38 H12 2.9079 no 1_655
H38 H13 2.6417 no 1_655
H40 F10 3.1688 no 2_746
H40 C4 3.5129 no 2_656
H40 C5 2.8323 no 2_656
H40 C6 3.2037 no 2_656
H40 H3 3.4427 no 2_656
H40 H5 2.6677 no 2_656
H40 H6 3.5217 no 1_645
H40 H6 3.3255 no 2_656
H40 H40 3.3949 no 2_746
H42 H7 3.4063 no 1_645
H42 H27B 3.3882 no 1_545
H46 C13 3.1531 no 1_655
H46 C14 3.2984 no 1_655
H46 H7 3.1148 no 1_645
H46 H13 2.6754 no 1_655
H46 H14 2.9334 no 1_655
H48 F16 2.6586 no 2_745
H48 F18 2.7446 no 2_745
H48 F21 2.7611 no 2_755
H48 F27 2.9602 no 2_755
H48 C52 3.2812 no 2_745
H48 H8 3.4753 no 1_645
H50 H27A 3.4722 no 1_545
H54 F26 3.4671 no 2_755
H56 C24 3.2174 no .
H56 H9 3.5549 no 1_655
H56 H24B 2.2569 no .
H58 C22 3.5663 no 2_656
H58 H21A 3.3299 no .
H58 H22B 3.1614 no 2_656
H58 H22C 3.3207 no 2_656

loop_
_geom_torsion_atom_site_label_1
_geom_torsion_atom_site_label_2
_geom_torsion_atom_site_label_3
_geom_torsion_atom_site_label_4
_geom_torsion
_geom_torsion_publ_flag
P1 Ir1 C1 C2 -133.24(15) no
C1 Ir1 P1 C26 40.98(13) no
C1 Ir1 P1 C27 163.86(13) no
C1 Ir1 P1 C28 -76.40(13) no
P1 Ir1 C2 C1 49.61(16) no
P1 Ir1 C2 C3 -78.35(14) no
P1 Ir1 C2 C10 166.8(3) no
C2 Ir1 P1 C26 12.76(14) no
C2 Ir1 P1 C27 135.63(13) no
C2 Ir1 P1 C28 -104.63(13) no
P1 Ir1 C3 C2 110.64(13) no
P1 Ir1 C3 C4 -7.0(3) no
C3 Ir1 P1 C26 -26.30(14) no
C3 Ir1 P1 C27 96.57(14) no
C3 Ir1 P1 C28 -143.69(14) no
P1 Ir1 C16 C17 102.3(3) no
P1 Ir1 C16 C20 -17.4(4) no
P1 Ir1 C16 C21 -138.1(3) no
C16 Ir1 P1 C26 161.4(3) no
C16 Ir1 P1 C27 -75.7(3) no
C16 Ir1 P1 C28 44.0(3) no
P1 Ir1 C17 C16 -132.79(12) no
P1 Ir1 C17 C18 -16.8(3) no
P1 Ir1 C17 C22 104.0(4) no
C17 Ir1 P1 C26 -133.84(18) no
C17 Ir1 P1 C27 -10.96(19) no
C17 Ir1 P1 C28 108.78(18) no
P1 Ir1 C18 C17 168.81(13) no
P1 Ir1 C18 C19 -75.92(15) no
P1 Ir1 C18 C23 49.4(4) no
C18 Ir1 P1 C26 -144.26(13) no
C18 Ir1 P1 C27 -21.38(13) no
C18 Ir1 P1 C28 98.36(13) no
P1 Ir1 C19 C18 108.76(13) no
P1 Ir1 C19 C20 -132.27(14) no
P1 Ir1 C19 C24 -10.6(4) no
C19 Ir1 P1 C26 179.61(13) no
C19 Ir1 P1 C27 -57.51(13) no
C19 Ir1 P1 C28 62.23(13) no
P1 Ir1 C20 C16 170.68(12) no
P1 Ir1 C20 C19 54.88(19) no
P1 Ir1 C20 C25 -68.2(4) no
C20 Ir1 P1 C26 150.20(15) no
C20 Ir1 P1 C27 -86.92(15) no
C20 Ir1 P1 C28 32.82(16) no
C1 Ir1 C2 C1 0.00(18) no
C1 Ir1 C2 C3 -128.0(3) no
C1 Ir1 C2 C10 117.2(4) no
C2 Ir1 C1 C2 0.00(17) no
C1 Ir1 C3 C2 31.42(15) no
C1 Ir1 C3 C4 -86.2(4) no
C3 Ir1 C1 C2 -32.73(15) no
C1 Ir1 C16 C17 -144.09(17) no
C1 Ir1 C16 C20 96.3(2) no
C1 Ir1 C16 C21 -24.5(4) no
C16 Ir1 C1 C2 73.72(19) no
C1 Ir1 C17 C16 54.9(3) no
C1 Ir1 C17 C18 170.85(17) no
C1 Ir1 C17 C22 -68.3(4) no
C17 Ir1 C1 C2 41.7(3) no
C1 Ir1 C19 C18 -170.49(16) no
C1 Ir1 C19 C20 -51.5(3) no
C1 Ir1 C19 C24 70.1(4) no
C19 Ir1 C1 C2 142.58(17) no
C1 Ir1 C20 C16 -97.9(2) no
C1 Ir1 C20 C19 146.29(16) no
C1 Ir1 C20 C25 23.2(4) no
C20 Ir1 C1 C2 112.48(17) no
C2 Ir1 C3 C2 0.00(16) no
C2 Ir1 C3 C4 -117.7(4) no
C3 Ir1 C2 C1 128.0(3) no
C3 Ir1 C2 C3 0.00(17) no
C3 Ir1 C2 C10 -114.9(4) no
C2 Ir1 C16 C17 -107.53(18) no
C2 Ir1 C16 C20 132.9(2) no
C2 Ir1 C16 C21 12.1(4) no
C16 Ir1 C2 C1 -115.49(17) no
C16 Ir1 C2 C3 116.55(17) no
C16 Ir1 C2 C10 1.7(3) no
C2 Ir1 C17 C16 80.13(19) no
C2 Ir1 C17 C18 -163.91(16) no
C2 Ir1 C17 C22 -43.0(4) no
C17 Ir1 C2 C1 -152.39(16) no
C17 Ir1 C2 C3 79.65(18) no
C17 Ir1 C2 C10 -35.2(3) no
C2 Ir1 C18 C17 25.3(4) no
C2 Ir1 C18 C19 140.60(19) no
C2 Ir1 C18 C23 -94.1(4) no
C18 Ir1 C2 C1 -168.13(18) no
C18 Ir1 C2 C3 63.9(3) no
C18 Ir1 C2 C10 -51.0(4) no
C2 Ir1 C19 C18 -103.3(4) no
C2 Ir1 C19 C20 15.6(5) no
C2 Ir1 C19 C24 137.3(4) no
C19 Ir1 C2 C1 -96.3(4) no
C19 Ir1 C2 C3 135.7(4) no
C19 Ir1 C2 C10 20.8(6) no
C2 Ir1 C20 C16 -57.0(3) no
C2 Ir1 C20 C19 -172.76(15) no
C2 Ir1 C20 C25 64.2(4) no
C20 Ir1 C2 C1 -85.6(2) no
C20 Ir1 C2 C3 146.44(15) no
C20 Ir1 C2 C10 31.6(4) no
C3 Ir1 C16 C17 -69.5(3) no
C3 Ir1 C16 C20 170.93(18) no
C3 Ir1 C16 C21 50.1(4) no
C16 Ir1 C3 C2 -73.5(2) no
C16 Ir1 C3 C4 168.9(3) no
C3 Ir1 C17 C16 119.31(19) no
C3 Ir1 C17 C18 -124.74(18) no
C3 Ir1 C17 C22 -3.9(4) no
C17 Ir1 C3 C2 -108.17(17) no
C17 Ir1 C3 C4 134.2(3) no
C3 Ir1 C18 C17 64.7(2) no
C3 Ir1 C18 C19 179.98(15) no
C3 Ir1 C18 C23 -54.7(4) no
C18 Ir1 C3 C2 -141.81(16) no
C18 Ir1 C3 C4 100.5(3) no
C3 Ir1 C19 C18 -0.0(4) no
C3 Ir1 C19 C20 118.9(3) no
C3 Ir1 C19 C24 -119.4(4) no
C19 Ir1 C3 C2 -141.8(3) no
C19 Ir1 C3 C4 100.6(4) no
C3 Ir1 C20 C16 -15.8(5) no
C3 Ir1 C20 C19 -131.6(3) no
C3 Ir1 C20 C25 105.4(4) no
C20 Ir1 C3 C2 -63.5(4) no
C20 Ir1 C3 C4 178.9(3) no
C16 Ir1 C17 C16 0.00(19) no
C16 Ir1 C17 C18 116.0(3) no
C16 Ir1 C17 C22 -123.2(5) no
C17 Ir1 C16 C17 0.00(19) no
C17 Ir1 C16 C20 -119.6(4) no
C17 Ir1 C16 C21 119.6(5) no
C16 Ir1 C18 C17 -38.04(16) no
C16 Ir1 C18 C19 77.23(19) no
C16 Ir1 C18 C23 -157.5(4) no
C18 Ir1 C16 C17 38.37(17) no
C18 Ir1 C16 C20 -81.2(3) no
C18 Ir1 C16 C21 158.0(4) no
C16 Ir1 C19 C18 -81.37(19) no
C16 Ir1 C19 C20 37.60(16) no
C16 Ir1 C19 C24 159.3(4) no
C19 Ir1 C16 C17 81.3(2) no
C19 Ir1 C16 C20 -38.35(18) no
C19 Ir1 C16 C21 -159.1(4) no
C16 Ir1 C20 C16 0.0(2) no
C16 Ir1 C20 C19 -115.8(4) no
C16 Ir1 C20 C25 121.2(5) no
C20 Ir1 C16 C17 119.6(4) no
C20 Ir1 C16 C20 0.0(2) no
C20 Ir1 C16 C21 -120.8(5) no
C17 Ir1 C18 C17 -0.00(18) no
C17 Ir1 C18 C19 115.3(3) no
C17 Ir1 C18 C23 -119.4(5) no
C18 Ir1 C17 C16 -116.0(3) no
C18 Ir1 C17 C18 0.00(19) no
C18 Ir1 C17 C22 120.9(5) no
C17 Ir1 C19 C18 -38.68(16) no
C17 Ir1 C19 C20 80.28(18) no
C17 Ir1 C19 C24 -158.1(4) no
C19 Ir1 C17 C16 -77.41(19) no
C19 Ir1 C17 C18 38.55(16) no
C19 Ir1 C17 C22 159.4(4) no
C17 Ir1 C20 C16 36.48(18) no
C17 Ir1 C20 C19 -79.3(2) no
C17 Ir1 C20 C25 157.6(4) no
C20 Ir1 C17 C16 -35.45(17) no
C20 Ir1 C17 C18 80.51(19) no
C20 Ir1 C17 C22 -158.6(4) no
C18 Ir1 C19 C18 -0.00(18) no
C18 Ir1 C19 C20 119.0(3) no
C18 Ir1 C19 C24 -119.4(5) no
C19 Ir1 C18 C17 -115.3(3) no
C19 Ir1 C18 C19 -0.00(16) no
C19 Ir1 C18 C23 125.3(5) no
C18 Ir1 C20 C16 79.0(2) no
C18 Ir1 C20 C19 -36.75(17) no
C18 Ir1 C20 C25 -159.8(4) no
C20 Ir1 C18 C17 -79.05(18) no
C20 Ir1 C18 C19 36.22(15) no
C20 Ir1 C18 C23 161.5(4) no
C19 Ir1 C20 C16 115.8(4) no
C19 Ir1 C20 C19 0.00(17) no
C19 Ir1 C20 C25 -123.0(4) no
C20 Ir1 C19 C18 -119.0(3) no
C20 Ir1 C19 C20 0.00(18) no
C20 Ir1 C19 C24 121.7(5) no
F25 F4 C36 F5 10.5(12) no
F25 F4 C36 F6 123.9(12) no
F25 F4 C36 F25 0.0(11) no
F25 F4 C36 C33 -115.2(12) no
C36 F4 F25 F5 -9.8(11) no
C36 F4 F25 C36 -0.0(2) no
F25 F5 C36 F4 -4.3(5) no
F25 F5 C36 F6 -116.7(6) no
F25 F5 C36 F25 -0.0(5) no
F25 F5 C36 C33 120.2(6) no
C36 F5 F25 F4 13.3(14) no
C36 F5 F25 C36 -0.0(3) no
F26 F19 C59 F20 -137.6(13) no
F26 F19 C59 F21 -30.4(13) no
F26 F19 C59 F26 0.0(12) no
F26 F19 C59 F27 -17.0(13) no
F26 F19 C59 F28 179.8(15) no
F26 F19 C59 C55 96.9(13) no
C59 F19 F26 F27 18.4(13) no
C59 F19 F26 C59 0.00(19) no
F28 F19 C59 F20 42.7(16) no
F28 F19 C59 F21 149.9(15) no
F28 F19 C59 F26 -179.8(17) no
F28 F19 C59 F27 163.2(15) no
F28 F19 C59 F28 0.0(15) no
F28 F19 C59 C55 -82.9(16) no
C59 F19 F28 C59 -0.00(18) no
F27 F21 C59 F19 32.2(11) no
F27 F21 C59 F20 144.0(10) no
F27 F21 C59 F26 18.4(10) no
F27 F21 C59 F27 0.0(9) no
F27 F21 C59 F28 49.9(11) no
F27 F21 C59 C55 -97.1(10) no
C59 F21 F27 F26 -28.1(14) no
C59 F21 F27 C59 0.0(2) no
F4 F25 C36 F4 0.0(5) no
F4 F25 C36 F5 -170.1(11) no
F4 F25 C36 F6 -64.0(13) no
F4 F25 C36 C33 75.5(12) no
F5 F25 C36 F4 170.1(10) no
F5 F25 C36 F5 0.00(15) no
F5 F25 C36 F6 106.1(6) no
F5 F25 C36 C33 -114.3(6) no
F19 F26 F27 F21 11(3) no
F19 F26 F27 C59 -20.8(16) no
F19 F26 C59 F19 0.0(5) no
F19 F26 C59 F20 52.8(14) no
F19 F26 C59 F21 152.1(12) no
F19 F26 C59 F27 160.9(14) no
F19 F26 C59 F28 -0.1(8) no
F19 F26 C59 C55 -96.3(12) no
F27 F26 F28 C59 17.5(10) no
F28 F26 F27 F21 13(3) no
F28 F26 F27 C59 -19.1(11) no
F27 F26 C59 F19 -160.9(14) no
F27 F26 C59 F20 -108.1(8) no
F27 F26 C59 F21 -8.8(6) no
F27 F26 C59 F27 0.0(5) no
F27 F26 C59 F28 -161.0(9) no
F27 F26 C59 C55 102.8(7) no
C59 F26 F27 F21 32.2(18) no
C59 F26 F27 C59 -0.0(3) no
F28 F26 C59 F19 0.1(10) no
F28 F26 C59 F20 52.9(11) no
F28 F26 C59 F21 152.2(9) no
F28 F26 C59 F27 161.0(11) no
F28 F26 C59 F28 0.0(8) no
F28 F26 C59 C55 -96.2(10) no
C59 F26 F28 C59 0.00(19) no
F21 F27 C59 F19 -150.4(10) no
F21 F27 C59 F20 -41.7(11) no
F21 F27 C59 F21 0.0(4) no
F21 F27 C59 F26 -159.4(11) no
F21 F27 C59 F28 -142.4(9) no
F21 F27 C59 C55 93.0(10) no
F26 F27 C59 F19 8.9(7) no
F26 F27 C59 F20 117.7(8) no
F26 F27 C59 F21 159.4(12) no
F26 F27 C59 F26 -0.0(7) no
F26 F27 C59 F28 16.9(8) no
F26 F27 C59 C55 -107.7(8) no
F19 F28 C59 F19 0.0(6) no
F19 F28 C59 F20 -139.3(15) no
F19 F28 C59 F21 -40(2) no
F19 F28 C59 F26 0.1(10) no
F19 F28 C59 F27 -18.6(17) no
F19 F28 C59 C55 107.4(14) no
F26 F28 C59 F19 -0.1(11) no
F26 F28 C59 F20 -139.4(9) no
F26 F28 C59 F21 -40.2(14) no
F26 F28 C59 F26 0.0(7) no
F26 F28 C59 F27 -18.7(11) no
F26 F28 C59 C55 107.3(9) no
Ir1 C1 C2 Ir1 0.0 no
Ir1 C1 C2 C3 55.4(3) no
Ir1 C1 C2 C10 -117.5(4) no
Ir1 C2 C3 Ir1 0.0 no
Ir1 C2 C3 C4 117.3(4) no
Ir1 C2 C10 C11 95.7(4) no
Ir1 C2 C10 C15 -89.8(5) no
C1 C2 C3 Ir1 -56.3(4) no
C1 C2 C3 C4 61.0(6) no
C1 C2 C10 C11 -176.6(4) no
C1 C2 C10 C15 -2.1(7) no
C3 C2 C10 C11 10.8(7) no
C3 C2 C10 C15 -174.7(4) no
C10 C2 C3 Ir1 116.8(4) no
C10 C2 C3 C4 -125.9(4) no
Ir1 C3 C4 C5 -73.5(5) no
Ir1 C3 C4 C9 112.6(4) no
C2 C3 C4 C5 -160.6(4) no
C2 C3 C4 C9 25.4(6) no
C3 C4 C5 C6 -176.6(4) no
C3 C4 C9 C8 175.6(4) no
C5 C4 C9 C8 1.7(6) no
C9 C4 C5 C6 -2.5(6) no
C4 C5 C6 C7 2.1(6) no
C5 C6 C7 C8 -0.9(7) no
C6 C7 C8 C9 0.2(7) no
C7 C8 C9 C4 -0.5(7) no
C2 C10 C11 C12 177.8(4) no
C2 C10 C15 C14 -176.2(4) no
C11 C10 C15 C14 -1.5(7) no
C15 C10 C11 C12 3.1(7) no
C10 C11 C12 C13 -2.4(8) no
C11 C12 C13 C14 -0.1(8) no
C12 C13 C14 C15 1.7(8) no
C13 C14 C15 C10 -0.9(8) no
Ir1 C16 C17 Ir1 0.0 no
Ir1 C16 C17 C18 -61.8(3) no
Ir1 C16 C17 C22 125.2(5) no
Ir1 C16 C20 Ir1 -0.0 no
Ir1 C16 C20 C19 63.0(3) no
Ir1 C16 C20 C25 -125.7(5) no
C17 C16 C20 Ir1 -59.6(4) no
C17 C16 C20 C19 3.4(5) no
C17 C16 C20 C25 174.7(4) no
C20 C16 C17 Ir1 60.6(4) no
C20 C16 C17 C18 -1.2(5) no
C20 C16 C17 C22 -174.2(4) no
C21 C16 C17 Ir1 -129.2(5) no
C21 C16 C17 C18 169.0(5) no
C21 C16 C17 C22 -4.0(8) no
C21 C16 C20 Ir1 130.1(5) no
C21 C16 C20 C19 -166.9(5) no
C21 C16 C20 C25 4.5(8) no
Ir1 C17 C18 Ir1 0.0 no
Ir1 C17 C18 C19 -65.5(3) no
Ir1 C17 C18 C23 127.8(4) no
C16 C17 C18 Ir1 64.1(4) no
C16 C17 C18 C19 -1.4(5) no
C16 C17 C18 C23 -168.1(4) no
C22 C17 C18 Ir1 -122.9(5) no
C22 C17 C18 C19 171.6(4) no
C22 C17 C18 C23 4.9(8) no
Ir1 C18 C19 Ir1 0.0 no
Ir1 C18 C19 C20 -61.6(3) no
Ir1 C18 C19 C24 129.5(4) no
C17 C18 C19 Ir1 65.1(4) no
C17 C18 C19 C20 3.5(5) no
C17 C18 C19 C24 -165.4(4) no
C23 C18 C19 Ir1 -128.9(5) no
C23 C18 C19 C20 169.5(4) no
C23 C18 C19 C24 0.7(7) no
Ir1 C19 C20 Ir1 0.0 no
Ir1 C19 C20 C16 -64.1(3) no
Ir1 C19 C20 C25 124.9(4) no
C18 C19 C20 Ir1 59.8(4) no
C18 C19 C20 C16 -4.2(5) no
C18 C19 C20 C25 -175.3(4) no
C24 C19 C20 Ir1 -131.3(5) no
C24 C19 C20 C16 164.7(4) no
C24 C19 C20 C25 -6.4(8) no
C30 C29 C34 C33 -3.2(5) no
C34 C29 C30 C31 2.2(5) no
C30 C29 B1 C37 17.8(5) no
C30 C29 B1 C45 133.0(4) no
C30 C29 B1 C53 -103.1(4) no
B1 C29 C30 C31 -178.5(3) no
C34 C29 B1 C37 -162.9(3) no
C34 C29 B1 C45 -47.7(5) no
C34 C29 B1 C53 76.2(4) no
B1 C29 C34 C33 177.5(3) no
C29 C30 C31 C32 -0.3(6) no
C29 C30 C31 C35 -179.8(3) no
C30 C31 C32 C33 -0.7(6) no
C30 C31 C35 F1 -172.5(4) no
C30 C31 C35 F2 -55.1(6) no
C30 C31 C35 F3 64.5(5) no
C32 C31 C35 F1 8.0(6) no
C32 C31 C35 F2 125.4(4) no
C32 C31 C35 F3 -115.0(5) no
C35 C31 C32 C33 178.8(4) no
C31 C32 C33 C34 -0.2(6) no
C31 C32 C33 C36 176.6(3) no
C32 C33 C34 C29 2.3(6) no
C32 C33 C36 F4 58.7(5) no
C32 C33 C36 F5 -66.1(5) no
C32 C33 C36 F6 174.5(4) no
C32 C33 C36 F25 33.4(6) no
C34 C33 C36 F4 -124.6(4) no
C34 C33 C36 F5 110.6(5) no
C34 C33 C36 F6 -8.8(6) no
C34 C33 C36 F25 -149.9(4) no
C36 C33 C34 C29 -174.3(4) no
C38 C37 C42 C41 -0.0(6) no
C42 C37 C38 C39 -0.2(6) no
C38 C37 B1 C29 -138.6(4) no
C38 C37 B1 C45 102.5(4) no
C38 C37 B1 C53 -20.1(5) no
B1 C37 C38 C39 -172.9(3) no
C42 C37 B1 C29 49.1(5) no
C42 C37 B1 C45 -69.7(5) no
C42 C37 B1 C53 167.7(4) no
B1 C37 C42 C41 172.8(3) no
C37 C38 C39 C40 0.3(6) no
C37 C38 C39 C43 177.0(3) no
C38 C39 C40 C41 -0.1(6) no
C38 C39 C43 F7 37.4(5) no
C38 C39 C43 F8 -80.8(5) no
C38 C39 C43 F9 157.6(4) no
C40 C39 C43 F7 -145.9(4) no
C40 C39 C43 F8 96.0(4) no
C40 C39 C43 F9 -25.6(5) no
C43 C39 C40 C41 -176.8(3) no
C39 C40 C41 C42 -0.1(6) no
C39 C40 C41 C44 -178.4(3) no
C40 C41 C42 C37 0.2(6) no
C40 C41 C44 F10 -23.4(6) no
C40 C41 C44 F11 97.8(5) no
C40 C41 C44 F12 -143.3(4) no
C42 C41 C44 F10 158.4(4) no
C42 C41 C44 F11 -80.5(5) no
C42 C41 C44 F12 38.4(6) no
C44 C41 C42 C37 178.4(4) no
C46 C45 C50 C49 -1.5(5) no
C50 C45 C46 C47 1.3(6) no
C46 C45 B1 C29 163.5(3) no
C46 C45 B1 C37 -75.5(4) no
C46 C45 B1 C53 44.4(5) no
B1 C45 C46 C47 175.7(3) no
C50 C45 B1 C29 -22.4(5) no
C50 C45 B1 C37 98.6(4) no
C50 C45 B1 C53 -141.5(4) no
B1 C45 C50 C49 -176.0(3) no
C45 C46 C47 C48 0.6(6) no
C45 C46 C47 C51 179.4(3) no
C46 C47 C48 C49 -2.2(6) no
C46 C47 C51 F13 -66.4(5) no
C46 C47 C51 F14 53.6(5) no
C46 C47 C51 F15 174.0(4) no
C48 C47 C51 F13 112.4(4) no
C48 C47 C51 F14 -127.6(4) no
C48 C47 C51 F15 -7.2(6) no
C51 C47 C48 C49 179.0(4) no
C47 C48 C49 C50 2.0(6) no
C47 C48 C49 C52 -178.2(3) no
C48 C49 C50 C45 -0.1(6) no
C48 C49 C52 F16 100.8(5) no
C48 C49 C52 F17 -141.0(4) no
C48 C49 C52 F18 -19.7(6) no
C50 C49 C52 F16 -79.3(5) no
C50 C49 C52 F17 38.9(5) no
C50 C49 C52 F18 160.2(4) no
C52 C49 C50 C45 -179.9(3) no
C54 C53 C58 C57 -3.4(7) no
C58 C53 C54 C55 3.1(7) no
C54 C53 B1 C29 -105.9(5) no
C54 C53 B1 C37 131.5(5) no
C54 C53 B1 C45 15.3(6) no
B1 C53 C54 C55 -179.8(4) no
C58 C53 B1 C29 71.2(5) no
C58 C53 B1 C37 -51.4(5) no
C58 C53 B1 C45 -167.7(4) no
B1 C53 C58 C57 179.3(4) no
C53 C54 C55 C56 -0.5(7) no
C53 C54 C55 C59 -175.5(4) no
C54 C55 C56 C57 -2.0(7) no
C54 C55 C59 F19 -17.2(7) no
C54 C55 C59 F20 -139.1(5) no
C54 C55 C59 F21 111.0(5) no
C54 C55 C59 F26 13.9(7) no
C54 C55 C59 F27 83.4(5) no
C54 C55 C59 F28 -44.5(6) no
C56 C55 C59 F19 167.8(5) no
C56 C55 C59 F20 45.9(6) no
C56 C55 C59 F21 -64.1(6) no
C56 C55 C59 F26 -161.1(4) no
C56 C55 C59 F27 -91.6(6) no
C56 C55 C59 F28 140.5(5) no
C59 C55 C56 C57 173.1(4) no
C55 C56 C57 C58 1.7(7) no
C55 C56 C57 C60 -178.8(4) no
C56 C57 C58 C53 1.0(7) no
C56 C57 C60 F22 -113.8(5) no
C56 C57 C60 F23 127.5(5) no
C56 C57 C60 F24 6.6(7) no
C58 C57 C60 F22 65.7(6) no
C58 C57 C60 F23 -52.9(6) no
C58 C57 C60 F24 -173.8(4) no
C60 C57 C58 C53 -178.5(4) no
